data_1565072
loop_
_publ_author_name
'Crimmin, Mark Richard'
'Kong, Richard Y.'
'Batuecas, Maria'

_publ_section_title
;
 &#x000D; Reactions of Aluminium(I) with Transition Metal Carbonyls:
 Scope, Mechanism and Selectivity of CO Homologation&#x000D;
;
_journal_name_full 'Chemical Science'
_journal_paper_doi 10.1039/D1SC04940B
_journal_year 2021
_chemical_formula_moiety 'C73 H97 Al2 N4 O5 Re, 1.5(C5 H12)'
_chemical_formula_sum 'C80.5 H115 Al2 N4 O5 Re'
_chemical_formula_weight 1458.92
_space_group_crystal_system orthorhombic
_space_group_IT_number 61
_space_group_name_Hall '-P 2ac 2ab'
_space_group_name_H-M_alt 'P b c a'
_atom_sites_solution_hydrogens geom
_audit_creation_date 2019-02-15
_audit_creation_method
;
Olex2 1.2
(compiled 2018.05.29 svn.r3508 for OlexSys, GUI svn.r5506)
;
_audit_update_record
;
2021-07-08 deposited with the CCDC.	2021-10-25 downloaded from the CCDC.
;
_cell_angle_alpha 90
_cell_angle_beta 90
_cell_angle_gamma 90
_cell_formula_units_Z 8
_cell_length_a 45.706(2)
_cell_length_b 17.2177(17)
_cell_length_c 20.3938(17)
_cell_measurement_reflns_used 8523
_cell_measurement_temperature 173.00(14)
_cell_measurement_theta_max 28.1250
_cell_measurement_theta_min 2.9350
_cell_volume 16049(2)
_computing_cell_refinement 'CrysAlisPro 1.171.39.46 (Rigaku OD, 2018)'
_computing_data_collection 'CrysAlisPro 1.171.39.46 (Rigaku OD, 2018)'
_computing_data_reduction 'CrysAlisPro 1.171.39.46 (Rigaku OD, 2018)'
_computing_molecular_graphics 'Olex2 (Dolomanov et al., 2009)'
_computing_publication_material 'Olex2 (Dolomanov et al., 2009)'
_computing_structure_refinement 'ShelXL (Sheldrick, 2015)'
_computing_structure_solution 'ShelXT (Sheldrick, 2015)'
_diffrn_ambient_environment N~2~
_diffrn_ambient_temperature 173.00(14)
_diffrn_detector 'CCD plate'
_diffrn_detector_area_resol_mean 16.0382
_diffrn_detector_type Eos
_diffrn_measured_fraction_theta_full 0.990
_diffrn_measured_fraction_theta_max 0.802
_diffrn_measurement_details
;
List of Runs (angles in degrees, time in seconds):

  # Type    Start    End  Width  t~exp~   \w     \q     \k     \f   Frames
#--------------------------------------------------------------------------
  1  \w    -41.00  68.50   0.75   31.82    --   14.43   0.00 -60.00  146
;
_diffrn_measurement_device 'four-circle diffractometer'
_diffrn_measurement_device_type 'Xcalibur, Eos'
_diffrn_measurement_method '\w scans'
_diffrn_orient_matrix_type 'CrysAlisPro convention (1999,Acta A55,543-557)'
_diffrn_orient_matrix_UB_11 -0.0247569000
_diffrn_orient_matrix_UB_12 0.0044602000
_diffrn_orient_matrix_UB_13 0.0260125000
_diffrn_orient_matrix_UB_21 0.0074329000
_diffrn_orient_matrix_UB_22 0.0148984000
_diffrn_orient_matrix_UB_23 -0.0077862000
_diffrn_orient_matrix_UB_31 -0.0318458000
_diffrn_orient_matrix_UB_32 0.0000098000
_diffrn_orient_matrix_UB_33 -0.0219558000
_diffrn_radiation_monochromator graphite
_diffrn_radiation_probe x-ray
_diffrn_radiation_type MoK\a
_diffrn_radiation_wavelength 0.71073
_diffrn_reflns_av_R_equivalents 0.0589
_diffrn_reflns_av_unetI/netI 0.0865
_diffrn_reflns_Laue_measured_fraction_full 0.990
_diffrn_reflns_Laue_measured_fraction_max 0.802
_diffrn_reflns_limit_h_max 54
_diffrn_reflns_limit_h_min -25
_diffrn_reflns_limit_k_max 14
_diffrn_reflns_limit_k_min -22
_diffrn_reflns_limit_l_max 15
_diffrn_reflns_limit_l_min -26
_diffrn_reflns_number 36505
_diffrn_reflns_point_group_measured_fraction_full 0.990
_diffrn_reflns_point_group_measured_fraction_max 0.802
_diffrn_reflns_theta_full 25.242
_diffrn_reflns_theta_max 28.375
_diffrn_reflns_theta_min 2.361
_diffrn_source 'fine-focus sealed X-ray tube'
_diffrn_source_type 'Enhance (Mo) X-ray Source'
_exptl_absorpt_coefficient_mu 1.585
_exptl_absorpt_correction_T_max 0.910
_exptl_absorpt_correction_T_min 0.520
_exptl_absorpt_correction_type analytical
_exptl_absorpt_process_details
;
CrysAlisPro 1.171.39.46 (Rigaku Oxford Diffraction, 2018)
Analytical numeric absorption correction using a multifaceted crystal
			model based on expressions derived by R.C. Clark & J.S. Reid.
(Clark, R. C. & Reid, J. S. (1995). Acta Cryst. A51, 887-897)
Empirical absorption correction using spherical harmonics,
 implemented in SCALE3 ABSPACK scaling algorithm.
;
_exptl_crystal_colour red
_exptl_crystal_colour_primary red
_exptl_crystal_density_diffrn 1.208
_exptl_crystal_description plate
_exptl_crystal_F_000 6136
_exptl_crystal_size_max 0.561
_exptl_crystal_size_mid 0.356
_exptl_crystal_size_min 0.069
_refine_diff_density_max 1.523
_refine_diff_density_min -0.839
_refine_diff_density_rms 0.133
_refine_ls_extinction_method none
_refine_ls_goodness_of_fit_ref 1.150
_refine_ls_hydrogen_treatment constr
_refine_ls_matrix_type full
_refine_ls_number_parameters 956
_refine_ls_number_reflns 16110
_refine_ls_number_restraints 194
_refine_ls_restrained_S_all 1.147
_refine_ls_R_factor_all 0.1069
_refine_ls_R_factor_gt 0.0766
_refine_ls_shift/su_max 0.002
_refine_ls_shift/su_mean 0.000
_refine_ls_structure_factor_coef Fsqd
_refine_ls_weighting_details 'w=1/[\s^2^(Fo^2^)+(0.0394P)^2^+76.8007P] where P=(Fo^2^+2Fc^2^)/3'
_refine_ls_weighting_scheme calc
_refine_ls_wR_factor_gt 0.1503
_refine_ls_wR_factor_ref 0.1662
_reflns_Friedel_coverage 0.000
_reflns_number_gt 11818
_reflns_number_total 16110
_reflns_threshold_expression 'I > 2\s(I)'
_cod_data_source_file d1sc04940b3.cif
_cod_data_source_block 3-Re
_cod_original_formula_sum 'C80.50 H115 Al2 N4 O5 Re'
_cod_database_code 1565072
_shelx_shelxl_version_number 2016/6
_chemical_oxdiff_formula 'C73 H63 N4 O5 Al2 Re'
_chemical_oxdiff_usercomment RK238
_shelx_space_group_comment
;
The symmetry employed for this shelxl refinement is uniquely defined
by the following loop, which should always be used as a source of
symmetry information in preference to the above space-group names.
They are only intended as comments.
;
_reflns_odcompleteness_completeness 99.14
_reflns_odcompleteness_iscentric 1
_reflns_odcompleteness_theta 24.97
_olex2_refinement_description
;
1. Fixed Uiso
 At 1.2 times of:
  All C(H) groups, All C(H,H) groups
 At 1.5 times of:
  All C(H,H,H) groups
2. Restrained distances
 C79-C80 = C80-C81 = C81-C82 = C82-C83
 1.5 with sigma of 0.01
 C179-C180 = C180-C181 = C181-C182 = C182-C183
 1.5 with sigma of 0.01
 C79-C81 = C80-C82 = C81-C83
 2.46 with sigma of 0.02
 C179-C181 = C180-C182 = C181-C183
 2.46 with sigma of 0.02
 C74-C75 = C75-C76 = C76-C77 = C77-C78
 1.5 with sigma of 0.01
 C174-C175 = C175-C176 = C176-C177 = C177-C178
 1.5 with sigma of 0.01
 C74-C76 = C76-C78
 2.46 with sigma of 0.02
 C174-C176 = C176-C178
 2.46 with sigma of 0.02
 C274-C275 = C275-C276 = C276-C277 = C277-C278
 1.5 with sigma of 0.01
 C274-C276 = C276-C278
 2.46 with sigma of 0.02
 C79-C80 \\sim C80-C81 \\sim C81-C82 \\sim C82-C83
 with sigma of 0.02
 C79-C81 \\sim C80-C82 \\sim C81-C83
 with sigma of 0.02
 C179-C180 \\sim C180-C181 \\sim C181-C182 \\sim C182-C183
 with sigma of 0.02
 C179-C181 \\sim C180-C182 \\sim C181-C183
 with sigma of 0.02
 C74-C76 \\sim C75-C77 \\sim C76-C78
 with sigma of 0.02
 C174-C176 \\sim C175-C177 \\sim C176-C178
 with sigma of 0.02
 C74-C75 \\sim C75-C76 \\sim C76-C77 \\sim C77-C78
 with sigma of 0.02
 C174-C175 \\sim C175-C176 \\sim C176-C177 \\sim C177-C178
 with sigma of 0.02
 C274-C276 \\sim C275-C277 \\sim C276-C278
 with sigma of 0.02
 C274-C275 \\sim C275-C276 \\sim C276-C277 \\sim C277-C278
 with sigma of 0.02
3. Uiso/Uaniso restraints and constraints
C43 \\sim C143 \\sim C144 \\sim C44: within 1A with sigma of 0.01 and sigma for
terminal atoms of 0.01
C31 \\sim C32 \\sim C131 \\sim C132: within 1A with sigma of 0.01 and sigma for
terminal atoms of 0.01
C180 \\sim C181 \\sim C183 \\sim C179 \\sim C182 \\sim C80 \\sim C81 \\sim C79
\\sim C82 \\sim C83: within 1.3A with sigma of 0.01 and sigma for terminal
atoms of 0.01
C59 \\sim C61 \\sim C60 \\sim C159 \\sim C161 \\sim C160: within 1.2A with
sigma of 0.01 and sigma for terminal atoms of 0.01
C277 \\sim C278 \\sim C276 \\sim C274 \\sim C275 \\sim C78 \\sim C77 \\sim C76
\\sim C75 \\sim C74 \\sim C178 \\sim C177 \\sim C176 \\sim C175 \\sim C174:
within 2.5A with sigma of 0.01 and sigma for terminal atoms of 0.01
4. Others
 1*[Sof(C277)+Sof(H27A)+Sof(H27B)+Sof(C278)+Sof(H27C)+Sof(H27D)+Sof(H27E)+
 Sof(C276)+Sof(H27F)+Sof(H27G)+Sof(C274)+Sof(H27H)+Sof(H27I)+Sof(H27J)+
 Sof(C275)+Sof(H27K)+Sof(H27L)]+1*[Sof(C78)+Sof(H78A)+Sof(H78B)+Sof(H78C)+
 Sof(C77)+Sof(H77A)+Sof(H77B)+Sof(C76)+Sof(H76A)+Sof(H76B)+Sof(C75)+Sof(H75A)+
 Sof(H75B)+Sof(C74)+Sof(H74A)+Sof(H74B)+Sof(H74C)]+1*[Sof(C178)+Sof(H17D)+
 Sof(H17E)+Sof(H17F)+Sof(C177)+Sof(H17G)+Sof(H17H)+Sof(C176)+Sof(H17I)+
 Sof(H17J)+Sof(C175)+Sof(H17K)+Sof(H17L)+Sof(C174)+Sof(H17M)+Sof(H17N)+
 Sof(H17O)]=1 with esd of 0
 Sof(H42A)=Sof(C144)=Sof(H14D)=Sof(H14E)=Sof(H14F)=Sof(C143)=Sof(H14G)=
 Sof(H14H)=Sof(H14I)=1-FVAR(1)
 Sof(H42)=Sof(C43)=Sof(H43A)=Sof(H43B)=Sof(H43C)=Sof(C44)=Sof(H44A)=Sof(H44B)=
 Sof(H44C)=FVAR(1)
 Sof(H30A)=Sof(C131)=Sof(H13D)=Sof(H13E)=Sof(H13F)=Sof(C132)=Sof(H13G)=
 Sof(H13H)=Sof(H13I)=1-FVAR(2)
 Sof(H30)=Sof(C31)=Sof(H31A)=Sof(H31B)=Sof(H31C)=Sof(C32)=Sof(H32A)=Sof(H32B)=
 Sof(H32C)=FVAR(2)
 Sof(C80)=Sof(H80A)=Sof(H80B)=Sof(C81)=Sof(H81A)=Sof(H81B)=Sof(C79)=Sof(H79A)=
 Sof(H79B)=Sof(H79C)=Sof(C82)=Sof(H82A)=Sof(H82B)=Sof(C83)=Sof(H83A)=Sof(H83B)=
 Sof(H83C)=0.5*(1-FVAR(4))
 Sof(C180)=Sof(H18A)=Sof(H18B)=Sof(C181)=Sof(H18C)=Sof(H18D)=Sof(C183)=
 Sof(H18E)=Sof(H18F)=Sof(H18G)=Sof(C179)=Sof(H17A)=Sof(H17B)=Sof(H17C)=
 Sof(C182)=Sof(H18H)=Sof(H18I)=0.5*FVAR(4)
 Sof(C277)=Sof(H27A)=Sof(H27B)=Sof(C278)=Sof(H27C)=Sof(H27D)=Sof(H27E)=
 Sof(C276)=Sof(H27F)=Sof(H27G)=Sof(C274)=Sof(H27H)=Sof(H27I)=Sof(H27J)=
 Sof(C275)=Sof(H27K)=Sof(H27L)=FVAR(4)
 Sof(C78)=Sof(H78A)=Sof(H78B)=Sof(H78C)=Sof(C77)=Sof(H77A)=Sof(H77B)=Sof(C76)=
 Sof(H76A)=Sof(H76B)=Sof(C75)=Sof(H75A)=Sof(H75B)=Sof(C74)=Sof(H74A)=Sof(H74B)=
 Sof(H74C)=FVAR(5)
 Sof(C178)=Sof(H17D)=Sof(H17E)=Sof(H17F)=Sof(C177)=Sof(H17G)=Sof(H17H)=
 Sof(C176)=Sof(H17I)=Sof(H17J)=Sof(C175)=Sof(H17K)=Sof(H17L)=Sof(C174)=
 Sof(H17M)=Sof(H17N)=Sof(H17O)=FVAR(6)
 Sof(C159)=Sof(H159)=Sof(C161)=Sof(H16D)=Sof(H16E)=Sof(H16F)=Sof(C160)=
 Sof(H16G)=Sof(H16H)=Sof(H16I)=1-FVAR(7)
 Sof(C59)=Sof(H59)=Sof(C61)=Sof(H61A)=Sof(H61B)=Sof(H61C)=Sof(C60)=Sof(H60A)=
 Sof(H60B)=Sof(H60C)=FVAR(7)
5.a Ternary CH refined with riding coordinates:
 C27(H27), C68(H68), C39(H39), C59(H59), C71(H71), C42(H42), C42(H42A),
 C56(H56), C30(H30), C30(H30A), C159(H159)
5.b Secondary CH2 refined with riding coordinates:
 C180(H18A,H18B), C181(H18C,H18D), C182(H18H,H18I), C80(H80A,H80B), C81(H81A,
 H81B), C82(H82A,H82B), C277(H27A,H27B), C276(H27F,H27G), C275(H27K,H27L),
 C77(H77A,H77B), C76(H76A,H76B), C75(H75A,H75B), C177(H17G,H17H), C176(H17I,
 H17J), C175(H17K,H17L)
5.c Me refined with riding coordinates:
 C278(H27C,H27D,H27E), C274(H27H,H27I,H27J), C78(H78A,H78B,H78C), C74(H74A,
 H74B,H74C), C178(H17D,H17E,H17F), C174(H17M,H17N,H17O)
5.d Aromatic/amide H refined with riding coordinates:
 C25(H25), C47(H47), C18(H18), C64(H64), C37(H37), C36(H36), C35(H35),
 C23(H23), C24(H24), C52(H52), C65(H65), C54(H54), C66(H66), C53(H53)
5.e Idealised Me refined as rotating group:
 C13(H13A,H13B,H13C), C20(H20A,H20B,H20C), C11(H11A,H11B,H11C), C12(H12A,H12B,
 H12C), C15(H15A,H15B,H15C), C28(H28A,H28B,H28C), C45(H45A,H45B,H45C), C49(H49A,
 H49B,H49C), C57(H57A,H57B,H57C), C16(H16A,H16B,H16C), C29(H29A,H29B,H29C),
 C40(H40A,H40B,H40C), C14(H14A,H14B,H14C), C70(H70A,H70B,H70C), C73(H73A,H73B,
 H73C), C41(H41A,H41B,H41C), C72(H72A,H72B,H72C), C31(H31A,H31B,H31C), C69(H69A,
 H69B,H69C), C32(H32A,H32B,H32C), C58(H58A,H58B,H58C), C43(H43A,H43B,H43C),
 C44(H44A,H44B,H44C), C144(H14D,H14E,H14F), C143(H14G,H14H,H14I), C131(H13D,
 H13E,H13F), C132(H13G,H13H,H13I), C183(H18E,H18F,H18G), C179(H17A,H17B,H17C),
 C79(H79A,H79B,H79C), C83(H83A,H83B,H83C), C61(H61A,H61B,H61C), C60(H60A,H60B,
 H60C), C161(H16D,H16E,H16F), C160(H16G,H16H,H16I)
;
_olex2_submission_special_instructions 'No special instructions were received'
_oxdiff_exptl_absorpt_empirical_details
;
Empirical correction (ABSPACK) includes:
- Absorption correction using spherical harmonics
- Frame scaling
;
_oxdiff_exptl_absorpt_empirical_full_max 1.162
_oxdiff_exptl_absorpt_empirical_full_min 0.821

loop_
_space_group_symop_operation_xyz
'x, y, z'
'-x+1/2, -y, z+1/2'
'-x, y+1/2, -z+1/2'
'x+1/2, -y+1/2, -z'
'-x, -y, -z'
'x-1/2, y, -z-1/2'
'x, -y-1/2, z-1/2'
'-x-1/2, y-1/2, z'

loop_
_atom_site_label
_atom_site_type_symbol
_atom_site_fract_x
_atom_site_fract_y
_atom_site_fract_z
_atom_site_U_iso_or_equiv
_atom_site_adp_type
_atom_site_occupancy
_atom_site_site_symmetry_order
_atom_site_calc_flag
_atom_site_refinement_flags_posn
_atom_site_refinement_flags_adp
_atom_site_refinement_flags_occupancy
_atom_site_disorder_assembly
_atom_site_disorder_group
Re1 Re 0.57363(2) 0.46531(2) 0.60808(2) 0.02712(10) Uani 1 1 d . . . . .
Al2 Al 0.67298(4) 0.50452(11) 0.72583(10) 0.0230(4) Uani 1 1 d . . . . .
Al1 Al 0.58460(4) 0.49878(12) 0.83216(10) 0.0243(4) Uani 1 1 d . . . . .
O2 O 0.64397(10) 0.5021(3) 0.6674(2) 0.0321(11) Uani 1 1 d . . . . .
O1 O 0.57338(11) 0.4888(3) 0.7508(2) 0.0340(11) Uani 1 1 d . . . . .
O3 O 0.62214(13) 0.4977(3) 0.8338(3) 0.0509(15) Uani 1 1 d . . . . .
N3 N 0.69984(12) 0.5875(3) 0.7278(3) 0.0250(12) Uani 1 1 d . . . . .
N4 N 0.70100(12) 0.4258(3) 0.7143(3) 0.0251(12) Uani 1 1 d . . . . .
N1 N 0.56553(12) 0.5866(3) 0.8672(3) 0.0275(13) Uani 1 1 d . . . . .
N2 N 0.56521(13) 0.4224(3) 0.8820(3) 0.0342(14) Uani 1 1 d . . . . .
O5 O 0.61566(12) 0.3287(3) 0.6054(3) 0.0534(15) Uani 1 1 d . . . . .
O4 O 0.61716(14) 0.5534(4) 0.5238(3) 0.0659(19) Uani 1 1 d . . . . .
C1 C 0.59118(15) 0.4871(3) 0.6970(3) 0.0244(14) Uani 1 1 d . . . . .
C3 C 0.63582(19) 0.4996(4) 0.7768(4) 0.0367(18) Uani 1 1 d . . . . .
C62 C 0.69011(16) 0.3486(4) 0.6994(4) 0.0341(17) Uani 1 1 d . . . . .
C63 C 0.68866(16) 0.3244(4) 0.6335(4) 0.0392(19) Uani 1 1 d . . . . .
C9 C 0.53494(17) 0.5326(4) 0.5639(4) 0.039(2) Uani 1 1 d . . . . .
C2 C 0.62225(16) 0.4967(4) 0.7163(3) 0.0284(15) Uani 1 1 d . . . . .
C21 C 0.57843(14) 0.6627(4) 0.8764(3) 0.0312(16) Uani 1 1 d . . . . .
C50 C 0.68836(15) 0.6658(4) 0.7308(4) 0.0321(16) Uani 1 1 d . . . . .
C48 C 0.72916(15) 0.5789(4) 0.7293(3) 0.0306(16) Uani 1 1 d . . . . .
C4 C 0.60213(16) 0.5204(5) 0.5606(4) 0.0387(19) Uani 1 1 d . . . . .
C10 C 0.53853(17) 0.4638(5) 0.5251(4) 0.040(2) Uani 1 1 d . . . . .
C19 C 0.53672(16) 0.5785(4) 0.8783(3) 0.0343(17) Uani 1 1 d . . . . .
C25 C 0.59744(18) 0.7596(5) 0.9500(4) 0.046(2) Uani 1 1 d . . . . .
H25 H 0.602059 0.776848 0.993050 0.056 Uiso 1 1 calc R . . . .
C7 C 0.52512(15) 0.4278(4) 0.6288(4) 0.0349(17) Uani 1 1 d . . . . .
C22 C 0.58251(16) 0.7120(4) 0.8228(4) 0.0343(17) Uani 1 1 d . . . . .
C13 C 0.51586(19) 0.5600(6) 0.6831(5) 0.059(3) Uani 1 1 d . . . . .
H13A H 0.526282 0.545460 0.723282 0.089 Uiso 1 1 calc GR . . . .
H13B H 0.494776 0.553092 0.689660 0.089 Uiso 1 1 calc GR . . . .
H13C H 0.519941 0.614527 0.672728 0.089 Uiso 1 1 calc GR . . . .
C5 C 0.60007(15) 0.3811(4) 0.6060(4) 0.0345(16) Uani 1 1 d . . . . .
C46 C 0.72983(15) 0.4358(4) 0.7173(4) 0.0318(16) Uani 1 1 d . . . . .
C6 C 0.53340(15) 0.4004(4) 0.5654(4) 0.0344(17) Uani 1 1 d . . . . .
C47 C 0.74284(16) 0.5074(4) 0.7263(4) 0.0350(17) Uani 1 1 d . . . . .
H47 H 0.763518 0.507573 0.730950 0.042 Uiso 1 1 calc R . . . .
C8 C 0.52589(15) 0.5096(5) 0.6277(4) 0.0356(17) Uani 1 1 d . . . . .
C33 C 0.57836(16) 0.3485(4) 0.9026(4) 0.0394(19) Uani 1 1 d . . . . .
C17 C 0.53696(18) 0.4341(5) 0.8954(4) 0.046(2) Uani 1 1 d . . . . .
C27 C 0.57389(18) 0.6916(4) 0.7527(4) 0.0351(17) Uani 1 1 d . . . . .
H27 H 0.565183 0.638339 0.752992 0.042 Uiso 1 1 calc R . . . .
C55 C 0.68223(18) 0.7037(4) 0.6717(5) 0.049(2) Uani 1 1 d . . . . .
C18 C 0.52334(16) 0.5065(5) 0.8857(4) 0.0408(18) Uani 1 1 d . . . . .
H18 H 0.502567 0.506122 0.884056 0.049 Uiso 1 1 calc R . . . .
C68 C 0.69901(19) 0.3737(5) 0.5767(4) 0.049(2) Uani 1 1 d . . . . .
H68 H 0.710601 0.417783 0.595226 0.059 Uiso 1 1 calc R . . . .
C26 C 0.58624(17) 0.6854(4) 0.9410(4) 0.0368(18) Uani 1 1 d . . . . .
C39 C 0.56173(19) 0.2842(4) 0.7943(4) 0.047(2) Uani 1 1 d . . . . .
H39 H 0.552145 0.335851 0.788095 0.057 Uiso 1 1 calc R . . . .
C67 C 0.68111(17) 0.3014(4) 0.7524(4) 0.0415(19) Uani 1 1 d . . . . .
C51 C 0.68377(17) 0.7007(4) 0.7918(5) 0.045(2) Uani 1 1 d . . . . .
C64 C 0.6772(2) 0.2514(5) 0.6214(5) 0.059(3) Uani 1 1 d . . . . .
H64 H 0.675972 0.232658 0.577693 0.071 Uiso 1 1 calc R . . . .
C34 C 0.57657(17) 0.2841(4) 0.8619(4) 0.0416(19) Uani 1 1 d . . . . .
C20 C 0.51745(17) 0.6487(5) 0.8839(5) 0.051(2) Uani 1 1 d . . . . .
H20A H 0.526292 0.685940 0.914352 0.077 Uiso 1 1 calc GR . . . .
H20B H 0.498176 0.633102 0.900307 0.077 Uiso 1 1 calc GR . . . .
H20C H 0.515297 0.672897 0.840669 0.077 Uiso 1 1 calc GR . . . .
C11 C 0.53410(19) 0.3170(5) 0.5450(5) 0.064(3) Uani 1 1 d . . . . .
H11A H 0.545608 0.311683 0.504718 0.096 Uiso 1 1 calc GR . . . .
H11B H 0.514093 0.298733 0.537120 0.096 Uiso 1 1 calc GR . . . .
H11C H 0.543049 0.285807 0.579869 0.096 Uiso 1 1 calc GR . . . .
C38 C 0.59279(18) 0.3442(5) 0.9636(4) 0.0414(19) Uani 1 1 d . . . . .
C37 C 0.6045(2) 0.2748(5) 0.9826(5) 0.054(2) Uani 1 1 d . . . . .
H37 H 0.614087 0.271311 1.023775 0.065 Uiso 1 1 calc R . . . .
C59 C 0.6858(7) 0.6590(13) 0.6012(12) 0.054(5) Uani 0.57(3) 1 d . U P A 1
H59 H 0.681845 0.602566 0.608440 0.065 Uiso 0.57(3) 1 calc R . P A 1
C36 C 0.6028(2) 0.2109(5) 0.9442(5) 0.060(3) Uani 1 1 d . . . . .
H36 H 0.610958 0.163279 0.958983 0.072 Uiso 1 1 calc R . . . .
C35 C 0.58913(19) 0.2144(5) 0.8831(5) 0.052(2) Uani 1 1 d . . . . .
H35 H 0.588364 0.169568 0.855963 0.063 Uiso 1 1 calc R . . . .
C12 C 0.51258(19) 0.3805(6) 0.6835(5) 0.062(3) Uani 1 1 d . . . . .
H12A H 0.521166 0.328349 0.682681 0.093 Uiso 1 1 calc GR . . . .
H12B H 0.491322 0.376659 0.678139 0.093 Uiso 1 1 calc GR . . . .
H12C H 0.517041 0.405456 0.725512 0.093 Uiso 1 1 calc GR . . . .
C15 C 0.5459(2) 0.4645(7) 0.4521(4) 0.069(3) Uani 1 1 d . . . . .
H15A H 0.562145 0.500339 0.444158 0.104 Uiso 1 1 calc GR . . . .
H15B H 0.528720 0.481391 0.427114 0.104 Uiso 1 1 calc GR . . . .
H15C H 0.551513 0.412064 0.438184 0.104 Uiso 1 1 calc GR . . . .
C71 C 0.68473(19) 0.3244(5) 0.8227(4) 0.047(2) Uani 1 1 d . . . . .
H71 H 0.691873 0.379242 0.823186 0.056 Uiso 1 1 calc R . . . .
C42 C 0.5949(2) 0.4131(5) 1.0083(4) 0.052(2) Uani 1 1 d . . . . .
H42 H 0.596587 0.459869 0.979537 0.063 Uiso 0.55(3) 1 calc R . P B 1
H42A H 0.583590 0.457423 0.989384 0.063 Uiso 0.45(3) 1 calc R . P B 2
C23 C 0.59459(18) 0.7852(4) 0.8352(4) 0.044(2) Uani 1 1 d . . . . .
H23 H 0.597850 0.819883 0.799701 0.052 Uiso 1 1 calc R . . . .
C28 C 0.60046(19) 0.6906(5) 0.7070(4) 0.046(2) Uani 1 1 d . . . . .
H28A H 0.608514 0.743228 0.703370 0.069 Uiso 1 1 calc GR . . . .
H28B H 0.594473 0.672396 0.663476 0.069 Uiso 1 1 calc GR . . . .
H28C H 0.615400 0.655700 0.724790 0.069 Uiso 1 1 calc GR . . . .
C45 C 0.75022(18) 0.3672(5) 0.7107(5) 0.051(2) Uani 1 1 d . . . . .
H45A H 0.744510 0.326765 0.742004 0.077 Uiso 1 1 calc GR . . . .
H45B H 0.770317 0.383821 0.719817 0.077 Uiso 1 1 calc GR . . . .
H45C H 0.749056 0.346520 0.666005 0.077 Uiso 1 1 calc GR . . . .
C49 C 0.74871(17) 0.6487(5) 0.7354(4) 0.046(2) Uani 1 1 d . . . . .
H49A H 0.741749 0.689779 0.705992 0.069 Uiso 1 1 calc GR . . . .
H49B H 0.768759 0.634346 0.723403 0.069 Uiso 1 1 calc GR . . . .
H49C H 0.748389 0.667588 0.780726 0.069 Uiso 1 1 calc GR . . . .
C57 C 0.6629(2) 0.6476(6) 0.8963(5) 0.069(3) Uani 1 1 d . . . . .
H57A H 0.653658 0.697506 0.906630 0.103 Uiso 1 1 calc GR . . . .
H57B H 0.668117 0.620971 0.937166 0.103 Uiso 1 1 calc GR . . . .
H57C H 0.649257 0.615388 0.871219 0.103 Uiso 1 1 calc GR . . . .
C24 C 0.6019(2) 0.8080(5) 0.8982(4) 0.053(2) Uani 1 1 d . . . . .
H24 H 0.610105 0.857975 0.905336 0.063 Uiso 1 1 calc R . . . .
C16 C 0.5179(2) 0.3693(6) 0.9212(6) 0.073(3) Uani 1 1 d . . . . .
H16A H 0.517968 0.326031 0.889975 0.110 Uiso 1 1 calc GR . . . .
H16B H 0.497860 0.388298 0.926899 0.110 Uiso 1 1 calc GR . . . .
H16C H 0.525539 0.351440 0.963526 0.110 Uiso 1 1 calc GR . . . .
C29 C 0.55104(19) 0.7474(5) 0.7265(4) 0.052(2) Uani 1 1 d . . . . .
H29A H 0.533153 0.743073 0.752698 0.077 Uiso 1 1 calc GR . . . .
H29B H 0.546676 0.734541 0.680674 0.077 Uiso 1 1 calc GR . . . .
H29C H 0.558524 0.800660 0.729013 0.077 Uiso 1 1 calc GR . . . .
C40 C 0.5842(2) 0.2741(5) 0.7404(5) 0.061(3) Uani 1 1 d . . . . .
H40A H 0.599491 0.313756 0.745021 0.092 Uiso 1 1 calc GR . . . .
H40B H 0.574724 0.279675 0.697596 0.092 Uiso 1 1 calc GR . . . .
H40C H 0.593079 0.222394 0.743715 0.092 Uiso 1 1 calc GR . . . .
C52 C 0.6729(2) 0.7756(6) 0.7921(6) 0.068(3) Uani 1 1 d . . . . .
H52 H 0.668975 0.800717 0.832675 0.081 Uiso 1 1 calc R . . . .
C56 C 0.69072(18) 0.6618(6) 0.8555(4) 0.055(2) Uani 1 1 d . . . . .
H56 H 0.699753 0.610229 0.845647 0.067 Uiso 1 1 calc R . . . .
C14 C 0.5366(2) 0.6158(5) 0.5392(5) 0.066(3) Uani 1 1 d . . . . .
H14A H 0.540468 0.650788 0.576149 0.100 Uiso 1 1 calc GR . . . .
H14B H 0.517975 0.629987 0.518632 0.100 Uiso 1 1 calc GR . . . .
H14C H 0.552411 0.620327 0.507012 0.100 Uiso 1 1 calc GR . . . .
C65 C 0.6677(2) 0.2060(5) 0.6723(6) 0.067(3) Uani 1 1 d . . . . .
H65 H 0.659637 0.156425 0.662821 0.081 Uiso 1 1 calc R . . . .
C30 C 0.5826(2) 0.6341(5) 1.0001(4) 0.052(2) Uani 1 1 d . . . . .
H30 H 0.574013 0.583492 0.985687 0.062 Uiso 0.69(2) 1 calc R . P C 1
H30A H 0.586156 0.580895 0.982034 0.062 Uiso 0.31(2) 1 calc R . P C 2
C54 C 0.6719(2) 0.7789(5) 0.6751(7) 0.068(3) Uani 1 1 d . . . . .
H54 H 0.667674 0.806677 0.635903 0.082 Uiso 1 1 calc R . . . .
C66 C 0.66939(19) 0.2295(5) 0.7367(5) 0.054(2) Uani 1 1 d . . . . .
H66 H 0.662504 0.196278 0.770563 0.065 Uiso 1 1 calc R . . . .
C53 C 0.6677(2) 0.8136(6) 0.7348(8) 0.081(4) Uani 1 1 d . . . . .
H53 H 0.660966 0.865815 0.736209 0.097 Uiso 1 1 calc R . . . .
C70 C 0.6738(2) 0.4079(7) 0.5384(5) 0.075(3) Uani 1 1 d . . . . .
H70A H 0.662671 0.365978 0.517573 0.112 Uiso 1 1 calc GR . . . .
H70B H 0.681404 0.443002 0.504670 0.112 Uiso 1 1 calc GR . . . .
H70C H 0.660999 0.436828 0.568226 0.112 Uiso 1 1 calc GR . . . .
C73 C 0.6561(2) 0.3225(6) 0.8614(5) 0.075(3) Uani 1 1 d . . . . .
H73A H 0.641737 0.356597 0.840288 0.113 Uiso 1 1 calc GR . . . .
H73B H 0.659642 0.340315 0.906308 0.113 Uiso 1 1 calc GR . . . .
H73C H 0.648494 0.269225 0.862360 0.113 Uiso 1 1 calc GR . . . .
C41 C 0.5381(2) 0.2217(5) 0.7888(6) 0.075(3) Uani 1 1 d . . . . .
H41A H 0.547264 0.170238 0.788407 0.112 Uiso 1 1 calc GR . . . .
H41B H 0.527020 0.229193 0.748134 0.112 Uiso 1 1 calc GR . . . .
H41C H 0.524786 0.225510 0.826384 0.112 Uiso 1 1 calc GR . . . .
C72 C 0.7077(2) 0.2753(7) 0.8570(5) 0.088(4) Uani 1 1 d . . . . .
H72A H 0.700711 0.221689 0.860728 0.131 Uiso 1 1 calc GR . . . .
H72B H 0.711352 0.296339 0.900940 0.131 Uiso 1 1 calc GR . . . .
H72C H 0.725898 0.276265 0.831602 0.131 Uiso 1 1 calc GR . . . .
C31 C 0.6094(8) 0.6186(14) 1.0355(17) 0.065(7) Uani 0.69(2) 1 d . U P C 1
H31A H 0.622758 0.589019 1.007585 0.097 Uiso 0.69(2) 1 calc GR . P C 1
H31B H 0.604886 0.588491 1.075062 0.097 Uiso 0.69(2) 1 calc GR . P C 1
H31C H 0.618541 0.667869 1.048043 0.097 Uiso 0.69(2) 1 calc GR . P C 1
C69 C 0.7190(3) 0.3286(8) 0.5301(6) 0.102(4) Uani 1 1 d . . . . .
H69A H 0.735025 0.304974 0.555175 0.153 Uiso 1 1 calc GR . . . .
H69B H 0.727120 0.364099 0.497277 0.153 Uiso 1 1 calc GR . . . .
H69C H 0.707749 0.287754 0.508169 0.153 Uiso 1 1 calc GR . . . .
C32 C 0.5605(4) 0.6748(12) 1.0499(8) 0.065(5) Uani 0.69(2) 1 d . U P C 1
H32A H 0.569206 0.722920 1.066523 0.097 Uiso 0.69(2) 1 calc GR . P C 1
H32B H 0.556498 0.639655 1.086643 0.097 Uiso 0.69(2) 1 calc GR . P C 1
H32C H 0.542147 0.686798 1.027151 0.097 Uiso 0.69(2) 1 calc GR . P C 1
C58 C 0.7127(2) 0.7089(8) 0.8976(6) 0.101(5) Uani 1 1 d . . . . .
H58A H 0.730738 0.716987 0.872655 0.151 Uiso 1 1 calc GR . . . .
H58B H 0.717079 0.680128 0.937865 0.151 Uiso 1 1 calc GR . . . .
H58C H 0.704065 0.759274 0.908845 0.151 Uiso 1 1 calc GR . . . .
C43 C 0.6216(7) 0.4123(16) 1.0511(13) 0.082(7) Uani 0.55(3) 1 d . U P B 1
H43A H 0.620354 0.368907 1.081974 0.123 Uiso 0.55(3) 1 calc GR . P B 1
H43B H 0.622793 0.461303 1.075420 0.123 Uiso 0.55(3) 1 calc GR . P B 1
H43C H 0.639075 0.406376 1.023692 0.123 Uiso 0.55(3) 1 calc GR . P B 1
C44 C 0.5674(6) 0.4252(17) 1.0511(11) 0.079(8) Uani 0.55(3) 1 d . U P B 1
H44A H 0.550351 0.432817 1.022765 0.119 Uiso 0.55(3) 1 calc GR . P B 1
H44B H 0.570139 0.471077 1.078869 0.119 Uiso 0.55(3) 1 calc GR . P B 1
H44C H 0.564364 0.379403 1.078782 0.119 Uiso 0.55(3) 1 calc GR . P B 1
C144 C 0.5823(10) 0.392(2) 1.0784(15) 0.100(14) Uani 0.45(3) 1 d . U P B 2
H14D H 0.561333 0.381546 1.074951 0.150 Uiso 0.45(3) 1 calc GR . P B 2
H14E H 0.585560 0.435765 1.108331 0.150 Uiso 0.45(3) 1 calc GR . P B 2
H14F H 0.592373 0.345914 1.095283 0.150 Uiso 0.45(3) 1 calc GR . P B 2
C143 C 0.6278(8) 0.437(2) 1.0163(17) 0.086(8) Uani 0.45(3) 1 d . U P B 2
H14G H 0.629856 0.471802 1.054042 0.128 Uiso 0.45(3) 1 calc GR . P B 2
H14H H 0.634441 0.463664 0.976550 0.128 Uiso 0.45(3) 1 calc GR . P B 2
H14I H 0.639733 0.390382 1.023340 0.128 Uiso 0.45(3) 1 calc GR . P B 2
C131 C 0.6108(19) 0.648(3) 1.048(4) 0.063(9) Uani 0.31(2) 1 d . U P C 2
H13D H 0.628823 0.645154 1.021533 0.094 Uiso 0.31(2) 1 calc GR . P C 2
H13E H 0.611267 0.607766 1.081644 0.094 Uiso 0.31(2) 1 calc GR . P C 2
H13F H 0.609397 0.699209 1.068221 0.094 Uiso 0.31(2) 1 calc GR . P C 2
C132 C 0.5544(8) 0.626(3) 1.0328(18) 0.065(6) Uani 0.31(2) 1 d . U P C 2
H13G H 0.547241 0.677618 1.045584 0.098 Uiso 0.31(2) 1 calc GR . P C 2
H13H H 0.556651 0.593698 1.071912 0.098 Uiso 0.31(2) 1 calc GR . P C 2
H13I H 0.540380 0.601882 1.002772 0.098 Uiso 0.31(2) 1 calc GR . P C 2
C180 C 0.7383(9) 0.479(3) 0.9259(13) 0.080(8) Uiso 0.241(10) 1 d D U P D 1
H18A H 0.721267 0.461132 0.900243 0.096 Uiso 0.241(10) 1 calc R . P D 1
H18B H 0.741020 0.535457 0.916782 0.096 Uiso 0.241(10) 1 calc R . P D 1
C181 C 0.7324(9) 0.468(3) 0.9972(14) 0.085(9) Uiso 0.241(10) 1 d D U P D 1
H18C H 0.729670 0.412183 1.006252 0.102 Uiso 0.241(10) 1 calc R . P D 1
H18D H 0.749526 0.486263 1.022807 0.102 Uiso 0.241(10) 1 calc R . P D 1
C183 C 0.6987(10) 0.496(3) 1.0886(16) 0.075(8) Uiso 0.241(10) 1 d D U P D 1
H18E H 0.694575 0.440117 1.094143 0.112 Uiso 0.241(10) 1 calc GR . P D 1
H18F H 0.681463 0.525885 1.101289 0.112 Uiso 0.241(10) 1 calc GR . P D 1
H18G H 0.715321 0.510239 1.116308 0.112 Uiso 0.241(10) 1 calc GR . P D 1
C179 C 0.7650(8) 0.436(3) 0.9051(17) 0.066(9) Uiso 0.241(10) 1 d D U P D 1
H17A H 0.769088 0.447190 0.858846 0.099 Uiso 0.241(10) 1 calc GR . P D 1
H17B H 0.761672 0.380185 0.910627 0.099 Uiso 0.241(10) 1 calc GR . P D 1
H17C H 0.781644 0.452218 0.931975 0.099 Uiso 0.241(10) 1 calc GR . P D 1
C182 C 0.7059(9) 0.512(3) 1.0187(16) 0.095(9) Uiso 0.241(10) 1 d D U P D 1
H18H H 0.689136 0.496441 0.990765 0.114 Uiso 0.241(10) 1 calc R . P D 1
H18I H 0.709275 0.567913 1.012835 0.114 Uiso 0.241(10) 1 calc R . P D 1
C80 C 0.7486(8) 0.447(2) 0.9681(15) 0.090(9) Uiso 0.259(10) 1 d D U P D 2
H80A H 0.745822 0.389548 0.969011 0.108 Uiso 0.259(10) 1 calc R . P D 2
H80B H 0.763948 0.459802 1.000432 0.108 Uiso 0.259(10) 1 calc R . P D 2
C81 C 0.7208(8) 0.485(3) 0.9875(13) 0.091(9) Uiso 0.259(10) 1 d D U P D 2
H81A H 0.704985 0.467627 0.957774 0.109 Uiso 0.259(10) 1 calc R . P D 2
H81B H 0.722962 0.541770 0.982665 0.109 Uiso 0.259(10) 1 calc R . P D 2
C79 C 0.7586(9) 0.470(2) 0.9017(16) 0.072(8) Uiso 0.259(10) 1 d D U P D 2
H79A H 0.742057 0.467766 0.871097 0.108 Uiso 0.259(10) 1 calc GR . P D 2
H79B H 0.774019 0.434752 0.886900 0.108 Uiso 0.259(10) 1 calc GR . P D 2
H79C H 0.766194 0.523234 0.903325 0.108 Uiso 0.259(10) 1 calc GR . P D 2
C82 C 0.7125(9) 0.467(2) 1.0565(15) 0.082(9) Uiso 0.259(10) 1 d D U P D 2
H82A H 0.730375 0.463017 1.083822 0.098 Uiso 0.259(10) 1 calc R . P D 2
H82B H 0.702509 0.415566 1.057988 0.098 Uiso 0.259(10) 1 calc R . P D 2
C83 C 0.6927(10) 0.527(2) 1.0838(17) 0.070(9) Uiso 0.259(10) 1 d D U P D 2
H83A H 0.680373 0.548230 1.048736 0.105 Uiso 0.259(10) 1 calc GR . P D 2
H83B H 0.704513 0.569500 1.102666 0.105 Uiso 0.259(10) 1 calc GR . P D 2
H83C H 0.680381 0.504669 1.118056 0.105 Uiso 0.259(10) 1 calc GR . P D 2
C277 C 0.6220(5) 0.0111(17) 0.8333(9) 0.076(4) Uiso 0.399(3) 1 d D U P E 1
H27A H 0.617002 -0.041753 0.848696 0.091 Uiso 0.399(3) 1 calc R . P E 1
H27B H 0.609390 0.049053 0.856307 0.091 Uiso 0.399(3) 1 calc R . P E 1
C278 C 0.6541(5) 0.0286(19) 0.8460(12) 0.075(4) Uiso 0.399(3) 1 d D U P E 1
H27C H 0.658000 0.025334 0.893163 0.113 Uiso 0.399(3) 1 calc R . P E 1
H27D H 0.666236 -0.009353 0.822740 0.113 Uiso 0.399(3) 1 calc R . P E 1
H27E H 0.658666 0.080952 0.830309 0.113 Uiso 0.399(3) 1 calc R . P E 1
C276 C 0.6180(5) 0.0174(18) 0.7597(9) 0.083(4) Uiso 0.399(3) 1 d D U P E 1
H27F H 0.618238 0.072809 0.746719 0.100 Uiso 0.399(3) 1 calc R . P E 1
H27G H 0.634475 -0.008886 0.737298 0.100 Uiso 0.399(3) 1 calc R . P E 1
C274 C 0.5672(5) -0.0102(19) 0.7905(14) 0.091(4) Uiso 0.399(3) 1 d D U P E 1
H27H H 0.548955 -0.034138 0.775572 0.137 Uiso 0.399(3) 1 calc R . P E 1
H27I H 0.573906 -0.035933 0.830605 0.137 Uiso 0.399(3) 1 calc R . P E 1
H27J H 0.563894 0.045070 0.799341 0.137 Uiso 0.399(3) 1 calc R . P E 1
C275 C 0.5899(5) -0.0185(17) 0.7386(10) 0.086(4) Uiso 0.399(3) 1 d D U P E 1
H27K H 0.593097 -0.074256 0.729094 0.104 Uiso 0.399(3) 1 calc R . P E 1
H27L H 0.583071 0.006856 0.697788 0.104 Uiso 0.399(3) 1 calc R . P E 1
C78 C 0.6435(8) 0.024(3) 0.8658(15) 0.074(5) Uiso 0.265(3) 1 d D U P F 2
H78A H 0.664580 0.034759 0.866636 0.111 Uiso 0.265(3) 1 calc R . P F 2
H78B H 0.633198 0.063436 0.891641 0.111 Uiso 0.265(3) 1 calc R . P F 2
H78C H 0.639828 -0.027447 0.884591 0.111 Uiso 0.265(3) 1 calc R . P F 2
C77 C 0.6328(6) 0.026(3) 0.7966(14) 0.082(4) Uiso 0.265(3) 1 d D U P F 2
H77A H 0.643329 -0.013316 0.770238 0.099 Uiso 0.265(3) 1 calc R . P F 2
H77B H 0.636684 0.077785 0.777305 0.099 Uiso 0.265(3) 1 calc R . P F 2
C76 C 0.6005(6) 0.010(3) 0.7953(13) 0.081(4) Uiso 0.265(3) 1 d D U P F 2
H76A H 0.596480 -0.041690 0.815421 0.097 Uiso 0.265(3) 1 calc R . P F 2
H76B H 0.589832 0.049655 0.820673 0.097 Uiso 0.265(3) 1 calc R . P F 2
C75 C 0.5903(7) 0.010(3) 0.7253(13) 0.086(4) Uiso 0.265(3) 1 d D U P F 2
H75A H 0.598819 0.055239 0.702139 0.103 Uiso 0.265(3) 1 calc R . P F 2
H75B H 0.597078 -0.037793 0.702979 0.103 Uiso 0.265(3) 1 calc R . P F 2
C74 C 0.5576(7) 0.014(3) 0.7230(19) 0.088(5) Uiso 0.265(3) 1 d D U P F 2
H74A H 0.551070 0.014582 0.677245 0.132 Uiso 0.265(3) 1 calc R . P F 2
H74B H 0.549274 -0.030848 0.745586 0.132 Uiso 0.265(3) 1 calc R . P F 2
H74C H 0.551011 0.061979 0.744748 0.132 Uiso 0.265(3) 1 calc R . P F 2
C178 C 0.6619(5) 0.0290(18) 0.7694(15) 0.075(4) Uiso 0.336(3) 1 d D U P G 3
H17D H 0.677141 0.041344 0.737270 0.112 Uiso 0.336(3) 1 calc R . P G 3
H17E H 0.659967 0.072040 0.800554 0.112 Uiso 0.336(3) 1 calc R . P G 3
H17F H 0.667218 -0.018460 0.793074 0.112 Uiso 0.336(3) 1 calc R . P G 3
C177 C 0.6333(5) 0.017(2) 0.7346(11) 0.077(4) Uiso 0.336(3) 1 d D U P G 3
H17G H 0.635103 -0.026246 0.702722 0.092 Uiso 0.336(3) 1 calc R . P G 3
H17H H 0.627832 0.064503 0.710223 0.092 Uiso 0.336(3) 1 calc R . P G 3
C176 C 0.6099(4) -0.002(2) 0.7843(12) 0.080(4) Uiso 0.336(3) 1 d D U P G 3
H17I H 0.609081 -0.059034 0.790472 0.095 Uiso 0.336(3) 1 calc R . P G 3
H17J H 0.615265 0.021652 0.826904 0.095 Uiso 0.336(3) 1 calc R . P G 3
C175 C 0.5807(5) 0.0266(15) 0.7641(17) 0.084(4) Uiso 0.336(3) 1 d D U P G 3
H17K H 0.583190 0.072874 0.735860 0.101 Uiso 0.336(3) 1 calc R . P G 3
H17L H 0.569698 0.042810 0.803619 0.101 Uiso 0.336(3) 1 calc R . P G 3
C174 C 0.5632(7) -0.0326(19) 0.7279(18) 0.088(5) Uiso 0.336(3) 1 d D U P G 3
H17M H 0.544180 -0.010441 0.715876 0.133 Uiso 0.336(3) 1 calc R . P G 3
H17N H 0.573698 -0.048072 0.688088 0.133 Uiso 0.336(3) 1 calc R . P G 3
H17O H 0.560197 -0.078155 0.755890 0.133 Uiso 0.336(3) 1 calc R . P G 3
C61 C 0.6620(7) 0.6907(16) 0.5544(16) 0.084(6) Uani 0.57(3) 1 d . U P A 1
H61A H 0.643238 0.693006 0.577495 0.126 Uiso 0.57(3) 1 calc GR . P A 1
H61B H 0.660249 0.656254 0.516326 0.126 Uiso 0.57(3) 1 calc GR . P A 1
H61C H 0.667481 0.742896 0.539657 0.126 Uiso 0.57(3) 1 calc GR . P A 1
C60 C 0.7140(5) 0.6662(18) 0.5772(11) 0.093(6) Uani 0.57(3) 1 d . U P A 1
H60A H 0.720189 0.720677 0.579855 0.139 Uiso 0.57(3) 1 calc GR . P A 1
H60B H 0.714590 0.649114 0.531377 0.139 Uiso 0.57(3) 1 calc GR . P A 1
H60C H 0.727301 0.634038 0.603379 0.139 Uiso 0.57(3) 1 calc GR . P A 1
C159 C 0.6876(9) 0.676(2) 0.6115(19) 0.056(6) Uiso 0.43(3) 1 d . U P A 2
H159 H 0.695651 0.623231 0.618819 0.067 Uiso 0.43(3) 1 calc R . P A 2
C161 C 0.6651(11) 0.666(2) 0.560(2) 0.088(7) Uiso 0.43(3) 1 d . U P A 2
H16D H 0.649678 0.631444 0.576371 0.132 Uiso 0.43(3) 1 calc GR . P A 2
H16E H 0.674063 0.643504 0.520987 0.132 Uiso 0.43(3) 1 calc GR . P A 2
H16F H 0.656510 0.716699 0.549120 0.132 Uiso 0.43(3) 1 calc GR . P A 2
C160 C 0.7132(7) 0.722(2) 0.5713(16) 0.094(7) Uiso 0.43(3) 1 d . U P A 2
H16G H 0.708396 0.777764 0.569218 0.141 Uiso 0.43(3) 1 calc GR . P A 2
H16H H 0.714566 0.701300 0.526802 0.141 Uiso 0.43(3) 1 calc GR . P A 2
H16I H 0.731926 0.715447 0.593894 0.141 Uiso 0.43(3) 1 calc GR . P A 2

loop_
_atom_site_aniso_label
_atom_site_aniso_U_11
_atom_site_aniso_U_22
_atom_site_aniso_U_33
_atom_site_aniso_U_23
_atom_site_aniso_U_13
_atom_site_aniso_U_12
Re1 0.01971(15) 0.03221(16) 0.02943(15) -0.00303(12) -0.00917(14) 0.00090(11)
Al2 0.0149(10) 0.0202(9) 0.0338(10) -0.0001(9) -0.0007(8) 0.0001(8)
Al1 0.0164(10) 0.0267(10) 0.0296(10) 0.0010(9) -0.0014(8) -0.0030(9)
O2 0.018(3) 0.031(3) 0.047(3) -0.004(2) -0.009(2) 0.000(2)
O1 0.035(3) 0.037(3) 0.030(2) -0.006(2) -0.005(2) 0.001(3)
O3 0.046(4) 0.049(3) 0.058(4) 0.001(3) -0.003(3) -0.001(3)
N3 0.016(3) 0.023(3) 0.036(3) -0.003(2) 0.001(2) -0.001(2)
N4 0.018(3) 0.021(3) 0.037(3) -0.004(2) -0.002(2) 0.002(2)
N1 0.018(3) 0.033(3) 0.032(3) 0.000(3) 0.004(2) 0.001(2)
N2 0.029(3) 0.037(3) 0.037(3) 0.011(3) 0.000(3) -0.006(3)
O5 0.047(4) 0.048(3) 0.065(4) -0.022(3) -0.014(3) 0.020(3)
O4 0.038(4) 0.093(5) 0.067(4) 0.034(4) 0.005(3) -0.005(4)
C1 0.026(4) 0.018(3) 0.030(3) -0.001(3) -0.012(3) 0.004(3)
C3 0.055(5) 0.016(3) 0.039(4) 0.000(3) 0.005(4) 0.001(3)
C62 0.027(4) 0.021(3) 0.054(5) -0.003(3) -0.006(3) 0.004(3)
C63 0.024(4) 0.040(4) 0.054(5) -0.014(4) -0.009(3) 0.011(3)
C9 0.015(4) 0.042(4) 0.061(5) 0.010(4) -0.016(4) 0.004(3)
C2 0.031(4) 0.017(3) 0.037(4) -0.002(3) -0.012(3) 0.003(3)
C21 0.019(4) 0.035(4) 0.040(4) -0.004(3) 0.003(3) 0.004(3)
C50 0.019(4) 0.020(3) 0.057(5) 0.002(3) 0.003(3) -0.004(3)
C48 0.024(4) 0.031(4) 0.037(4) -0.003(3) 0.000(3) -0.007(3)
C4 0.016(4) 0.060(5) 0.040(4) 0.010(4) -0.016(3) 0.004(4)
C10 0.022(4) 0.062(5) 0.037(4) -0.004(4) -0.013(3) -0.001(4)
C19 0.028(4) 0.043(4) 0.032(4) -0.003(3) 0.002(3) 0.002(3)
C25 0.040(5) 0.048(5) 0.050(5) -0.020(4) 0.000(4) 0.005(4)
C7 0.015(4) 0.043(4) 0.046(4) 0.008(4) -0.009(3) 0.002(3)
C22 0.027(4) 0.029(4) 0.046(4) -0.001(3) 0.000(3) 0.005(3)
C13 0.029(5) 0.076(6) 0.072(6) -0.028(5) -0.013(4) 0.012(5)
C5 0.026(4) 0.038(4) 0.040(4) -0.012(4) -0.011(3) -0.002(3)
C46 0.019(4) 0.033(4) 0.043(4) -0.007(3) 0.000(3) 0.008(3)
C6 0.015(4) 0.038(4) 0.050(4) -0.006(4) -0.014(3) 0.000(3)
C47 0.024(4) 0.033(4) 0.048(4) -0.005(4) -0.002(3) -0.002(3)
C8 0.016(4) 0.049(4) 0.042(4) -0.007(4) -0.010(3) 0.007(3)
C33 0.030(4) 0.039(4) 0.049(5) 0.015(4) 0.002(4) -0.011(3)
C17 0.035(5) 0.050(5) 0.052(5) 0.013(4) -0.002(4) -0.011(4)
C27 0.039(4) 0.026(3) 0.040(4) 0.004(3) -0.010(4) -0.001(4)
C55 0.034(5) 0.031(4) 0.081(6) 0.013(4) 0.000(5) -0.008(4)
C18 0.022(4) 0.048(4) 0.052(5) 0.006(4) 0.001(4) -0.002(3)
C68 0.045(5) 0.064(6) 0.038(4) -0.016(4) -0.005(4) 0.008(4)
C26 0.033(4) 0.041(4) 0.037(4) -0.014(4) 0.001(3) -0.002(4)
C39 0.048(5) 0.030(4) 0.064(5) 0.011(4) -0.021(5) -0.013(4)
C67 0.033(5) 0.026(4) 0.066(5) 0.001(4) -0.005(4) 0.002(3)
C51 0.023(4) 0.039(4) 0.072(6) -0.022(4) 0.008(4) -0.003(3)
C64 0.057(6) 0.039(5) 0.081(7) -0.022(5) -0.026(5) 0.005(4)
C34 0.027(4) 0.036(4) 0.062(5) 0.017(4) -0.007(4) -0.013(4)
C20 0.029(4) 0.053(5) 0.072(6) -0.006(5) 0.009(4) 0.013(4)
C11 0.031(5) 0.050(5) 0.112(8) -0.027(6) -0.027(5) -0.003(4)
C38 0.034(5) 0.050(5) 0.040(4) 0.024(4) 0.001(4) -0.005(4)
C37 0.045(6) 0.060(6) 0.058(5) 0.032(5) -0.006(4) -0.006(5)
C59 0.071(8) 0.044(9) 0.048(8) 0.017(8) -0.005(7) 0.006(8)
C36 0.048(6) 0.049(5) 0.082(7) 0.034(5) -0.012(5) -0.005(5)
C35 0.052(5) 0.032(4) 0.074(6) 0.015(4) -0.009(5) -0.009(4)
C12 0.030(5) 0.079(7) 0.076(6) 0.028(6) -0.010(5) -0.003(5)
C15 0.027(5) 0.141(10) 0.040(5) -0.004(5) -0.018(4) 0.001(5)
C71 0.042(5) 0.043(5) 0.055(5) 0.006(4) 0.004(4) 0.002(4)
C42 0.056(6) 0.060(6) 0.042(5) 0.005(4) -0.006(4) -0.004(5)
C23 0.045(5) 0.028(4) 0.058(5) -0.002(4) -0.004(4) -0.007(4)
C28 0.051(6) 0.040(4) 0.047(5) 0.000(4) 0.006(4) 0.000(4)
C45 0.030(5) 0.041(5) 0.083(6) -0.008(5) -0.003(4) 0.006(4)
C49 0.026(4) 0.043(4) 0.069(5) -0.005(4) 0.001(4) -0.014(4)
C57 0.048(6) 0.083(7) 0.076(7) -0.023(6) 0.009(5) -0.013(5)
C24 0.058(6) 0.033(4) 0.067(6) -0.019(5) -0.001(5) -0.004(4)
C16 0.037(6) 0.070(6) 0.113(9) 0.030(6) 0.018(6) -0.014(5)
C29 0.041(5) 0.056(5) 0.058(5) 0.006(5) -0.008(4) 0.002(4)
C40 0.074(7) 0.047(5) 0.063(6) 0.006(5) -0.020(5) -0.007(5)
C52 0.036(6) 0.045(5) 0.121(9) -0.039(6) 0.002(6) -0.002(4)
C56 0.030(5) 0.078(6) 0.058(5) -0.038(5) 0.003(4) -0.002(5)
C14 0.037(5) 0.054(5) 0.108(8) 0.029(6) -0.028(5) -0.003(4)
C65 0.057(6) 0.027(4) 0.117(9) -0.011(6) -0.031(6) -0.005(4)
C30 0.065(7) 0.054(5) 0.036(4) -0.006(4) -0.004(4) -0.016(5)
C54 0.040(6) 0.035(5) 0.131(10) 0.023(6) -0.007(6) -0.010(4)
C66 0.048(6) 0.033(4) 0.082(7) 0.013(5) -0.013(5) -0.009(4)
C53 0.039(6) 0.030(5) 0.174(13) -0.004(7) 0.000(7) -0.003(4)
C70 0.062(7) 0.109(9) 0.053(6) 0.019(6) 0.004(5) 0.014(7)
C73 0.054(7) 0.083(8) 0.089(8) 0.024(6) 0.019(6) 0.007(6)
C41 0.070(7) 0.044(5) 0.110(9) 0.009(6) -0.033(7) -0.027(5)
C72 0.074(8) 0.124(10) 0.065(6) -0.005(7) -0.017(6) 0.054(7)
C31 0.048(8) 0.072(19) 0.074(16) 0.022(15) -0.006(10) -0.008(15)
C69 0.100(10) 0.125(11) 0.081(8) -0.028(8) 0.028(8) 0.020(9)
C32 0.061(10) 0.080(12) 0.053(9) 0.004(9) 0.026(8) -0.004(9)
C58 0.057(7) 0.169(13) 0.076(7) -0.025(8) -0.002(6) -0.054(8)
C43 0.107(17) 0.080(16) 0.058(14) -0.005(12) -0.044(16) 0.011(13)
C44 0.09(2) 0.096(19) 0.047(12) 0.001(13) 0.013(12) 0.017(14)
C144 0.15(4) 0.10(2) 0.056(17) -0.002(16) 0.03(2) -0.03(2)
C143 0.109(18) 0.082(17) 0.066(15) -0.008(13) -0.033(17) 0.007(14)
C131 0.048(10) 0.07(2) 0.069(18) 0.022(18) -0.007(12) -0.007(19)
C132 0.060(12) 0.080(15) 0.056(12) 0.005(12) 0.026(10) -0.007(13)
C61 0.077(9) 0.085(10) 0.089(9) 0.012(9) -0.016(8) -0.007(9)
C60 0.085(9) 0.106(11) 0.086(9) -0.003(8) -0.003(8) 0.012(8)

loop_
_atom_type_symbol
_atom_type_description
_atom_type_scat_dispersion_real
_atom_type_scat_dispersion_imag
_atom_type_scat_source
C C 0.0033 0.0016 'International Tables Vol C Tables 4.2.6.8 and 6.1.1.4'
H H 0.0000 0.0000 'International Tables Vol C Tables 4.2.6.8 and 6.1.1.4'
Al Al 0.0645 0.0514 'International Tables Vol C Tables 4.2.6.8 and 6.1.1.4'
N N 0.0061 0.0033 'International Tables Vol C Tables 4.2.6.8 and 6.1.1.4'
O O 0.0106 0.0060 'International Tables Vol C Tables 4.2.6.8 and 6.1.1.4'
Re Re -1.0185 7.2310 'International Tables Vol C Tables 4.2.6.8 and 6.1.1.4'

loop_
_exptl_crystal_face_index_h
_exptl_crystal_face_index_k
_exptl_crystal_face_index_l
_exptl_crystal_face_perp_dist
-15 -2 -22 0.0903
1 64 -1 0.0082
-2 -64 0 0.0476
24 -7 -1 0.2974
2 -9 -28 0.1464
17 -10 -20 0.2582
18 1 20 0.2318
-16 10 21 0.2610

loop_
_geom_angle_atom_site_label_1
_geom_angle_atom_site_label_2
_geom_angle_atom_site_label_3
_geom_angle
_geom_angle_site_symmetry_1
_geom_angle_site_symmetry_3
_geom_angle_publ_flag
C1 Re1 C9 124.4(3) . . ?
C1 Re1 C10 158.1(3) . . ?
C1 Re1 C7 105.3(3) . . ?
C1 Re1 C6 137.8(3) . . ?
C1 Re1 C8 99.0(3) . . ?
C9 Re1 C10 36.1(3) . . ?
C9 Re1 C7 58.8(3) . . ?
C9 Re1 C6 59.1(3) . . ?
C9 Re1 C8 35.6(3) . . ?
C4 Re1 C1 95.4(3) . . ?
C4 Re1 C9 94.4(3) . . ?
C4 Re1 C10 96.3(3) . . ?
C4 Re1 C7 152.4(3) . . ?
C4 Re1 C5 86.1(3) . . ?
C4 Re1 C6 126.8(3) . . ?
C4 Re1 C8 124.6(3) . . ?
C10 Re1 C7 58.5(3) . . ?
C10 Re1 C8 59.2(3) . . ?
C5 Re1 C1 84.7(3) . . ?
C5 Re1 C9 150.6(3) . . ?
C5 Re1 C10 114.5(3) . . ?
C5 Re1 C7 113.4(3) . . ?
C5 Re1 C6 97.4(3) . . ?
C5 Re1 C8 148.1(3) . . ?
C6 Re1 C10 34.6(3) . . ?
C6 Re1 C7 35.6(3) . . ?
C6 Re1 C8 58.9(3) . . ?
C8 Re1 C7 34.9(3) . . ?
O2 Al2 N3 121.1(3) . . ?
O2 Al2 N4 113.9(2) . . ?
O2 Al2 C3 73.4(3) . . ?
O2 Al2 C2 37.2(2) . . ?
N3 Al2 C3 125.2(3) . . ?
N3 Al2 C2 133.9(2) . . ?
N4 Al2 N3 96.1(2) . . ?
N4 Al2 C3 128.0(3) . . ?
N4 Al2 C2 128.8(2) . . ?
C3 Al2 C2 36.2(3) . . ?
O1 Al1 N1 107.7(3) . . ?
O1 Al1 N2 107.8(3) . . ?
O3 Al1 O1 108.2(3) . . ?
O3 Al1 N1 117.6(3) . . ?
O3 Al1 N2 116.9(3) . . ?
N2 Al1 N1 98.0(3) . . ?
C2 O2 Al2 93.0(4) . . ?
C1 O1 Al1 126.2(4) . . ?
C3 O3 Al1 117.1(5) . . ?
C50 N3 Al2 118.1(4) . . ?
C48 N3 Al2 124.4(4) . . ?
C48 N3 C50 117.5(5) . . ?
C62 N4 Al2 117.0(4) . . ?
C46 N4 Al2 125.2(5) . . ?
C46 N4 C62 117.8(6) . . ?
C21 N1 Al1 125.9(4) . . ?
C19 N1 Al1 115.8(5) . . ?
C19 N1 C21 118.0(6) . . ?
C33 N2 Al1 124.5(5) . . ?
C17 N2 Al1 117.4(5) . . ?
C17 N2 C33 117.9(6) . . ?
O1 C1 Re1 119.3(5) . . ?
O1 C1 C2 110.8(5) . . ?
C2 C1 Re1 129.7(5) . . ?
O3 C3 Al2 149.7(6) . . ?
O3 C3 C2 125.0(8) . . ?
C2 C3 Al2 85.3(5) . . ?
C63 C62 N4 119.1(7) . . ?
C63 C62 C67 123.1(7) . . ?
C67 C62 N4 117.8(6) . . ?
C62 C63 C68 123.4(7) . . ?
C64 C63 C62 117.1(8) . . ?
C64 C63 C68 119.5(8) . . ?
C10 C9 Re1 73.2(4) . . ?
C10 C9 C14 126.2(8) . . ?
C8 C9 Re1 74.0(4) . . ?
C8 C9 C10 108.0(7) . . ?
C8 C9 C14 125.4(8) . . ?
C14 C9 Re1 124.5(5) . . ?
O2 C2 Al2 49.8(3) . . ?
O2 C2 C1 119.6(6) . . ?
C1 C2 Al2 168.9(5) . . ?
C3 C2 Al2 58.5(4) . . ?
C3 C2 O2 108.3(6) . . ?
C3 C2 C1 132.1(7) . . ?
C22 C21 N1 120.2(6) . . ?
C22 C21 C26 121.7(7) . . ?
C26 C21 N1 118.2(6) . . ?
C55 C50 N3 118.0(7) . . ?
C51 C50 N3 119.5(7) . . ?
C51 C50 C55 122.5(7) . . ?
N3 C48 C47 123.1(6) . . ?
N3 C48 C49 120.3(6) . . ?
C47 C48 C49 116.6(7) . . ?
O4 C4 Re1 170.4(7) . . ?
C9 C10 Re1 70.6(4) . . ?
C9 C10 C15 123.8(8) . . ?
C6 C10 Re1 72.2(4) . . ?
C6 C10 C9 107.7(7) . . ?
C6 C10 C15 128.5(8) . . ?
C15 C10 Re1 123.8(6) . . ?
N1 C19 C18 122.8(7) . . ?
N1 C19 C20 120.4(7) . . ?
C18 C19 C20 116.9(7) . . ?
C26 C25 H25 119.5 . . ?
C24 C25 H25 119.5 . . ?
C24 C25 C26 121.0(8) . . ?
C6 C7 Re1 71.2(4) . . ?
C6 C7 C12 126.6(7) . . ?
C8 C7 Re1 72.5(4) . . ?
C8 C7 C6 108.1(6) . . ?
C8 C7 C12 124.5(7) . . ?
C12 C7 Re1 130.2(5) . . ?
C21 C22 C27 124.0(6) . . ?
C21 C22 C23 117.4(7) . . ?
C23 C22 C27 118.6(7) . . ?
H13A C13 H13B 109.5 . . ?
H13A C13 H13C 109.5 . . ?
H13B C13 H13C 109.5 . . ?
C8 C13 H13A 109.5 . . ?
C8 C13 H13B 109.5 . . ?
C8 C13 H13C 109.5 . . ?
O5 C5 Re1 178.3(7) . . ?
N4 C46 C47 123.1(6) . . ?
N4 C46 C45 120.5(6) . . ?
C47 C46 C45 116.4(7) . . ?
C10 C6 Re1 73.1(4) . . ?
C10 C6 C7 108.8(7) . . ?
C10 C6 C11 126.0(8) . . ?
C7 C6 Re1 73.2(4) . . ?
C7 C6 C11 125.1(8) . . ?
C11 C6 Re1 123.3(5) . . ?
C48 C47 C46 127.4(7) . . ?
C48 C47 H47 116.3 . . ?
C46 C47 H47 116.3 . . ?
C9 C8 Re1 70.3(4) . . ?
C9 C8 C13 128.2(8) . . ?
C7 C8 Re1 72.6(4) . . ?
C7 C8 C9 107.4(6) . . ?
C7 C8 C13 124.1(8) . . ?
C13 C8 Re1 127.1(5) . . ?
C34 C33 N2 119.8(7) . . ?
C34 C33 C38 120.9(7) . . ?
C38 C33 N2 119.3(7) . . ?
N2 C17 C18 122.2(7) . . ?
N2 C17 C16 121.2(8) . . ?
C18 C17 C16 116.6(7) . . ?
C22 C27 H27 108.0 . . ?
C22 C27 C28 111.7(7) . . ?
C28 C27 H27 108.0 . . ?
C29 C27 C22 111.3(6) . . ?
C29 C27 H27 108.0 . . ?
C29 C27 C28 109.8(6) . . ?
C50 C55 C59 121.2(9) . . ?
C54 C55 C50 117.6(9) . . ?
C54 C55 C59 121.2(11) . . ?
C159 C55 C50 126.3(18) . . ?
C159 C55 C54 115.9(19) . . ?
C19 C18 C17 127.6(7) . . ?
C19 C18 H18 116.2 . . ?
C17 C18 H18 116.2 . . ?
C63 C68 H68 107.6 . . ?
C63 C68 C69 112.2(8) . . ?
C70 C68 C63 112.1(7) . . ?
C70 C68 H68 107.6 . . ?
C70 C68 C69 109.5(8) . . ?
C69 C68 H68 107.6 . . ?
C21 C26 C30 123.7(7) . . ?
C25 C26 C21 118.0(7) . . ?
C25 C26 C30 118.3(7) . . ?
C34 C39 H39 107.9 . . ?
C40 C39 H39 107.9 . . ?
C40 C39 C34 110.5(7) . . ?
C40 C39 C41 110.3(8) . . ?
C41 C39 H39 107.9 . . ?
C41 C39 C34 112.2(7) . . ?
C62 C67 C71 123.3(7) . . ?
C66 C67 C62 116.7(8) . . ?
C66 C67 C71 119.9(8) . . ?
C50 C51 C56 123.4(7) . . ?
C52 C51 C50 117.4(9) . . ?
C52 C51 C56 119.3(9) . . ?
C63 C64 H64 119.9 . . ?
C65 C64 C63 120.2(9) . . ?
C65 C64 H64 119.9 . . ?
C33 C34 C39 124.3(7) . . ?
C33 C34 C35 118.4(8) . . ?
C35 C34 C39 117.3(8) . . ?
C19 C20 H20A 109.5 . . ?
C19 C20 H20B 109.5 . . ?
C19 C20 H20C 109.5 . . ?
H20A C20 H20B 109.5 . . ?
H20A C20 H20C 109.5 . . ?
H20B C20 H20C 109.5 . . ?
C6 C11 H11A 109.5 . . ?
C6 C11 H11B 109.5 . . ?
C6 C11 H11C 109.5 . . ?
H11A C11 H11B 109.5 . . ?
H11A C11 H11C 109.5 . . ?
H11B C11 H11C 109.5 . . ?
C33 C38 C42 121.7(7) . . ?
C37 C38 C33 118.6(8) . . ?
C37 C38 C42 119.7(8) . . ?
C38 C37 H37 119.1 . . ?
C36 C37 C38 121.7(9) . . ?
C36 C37 H37 119.1 . . ?
C55 C59 H59 107.9 . . ?
C61 C59 C55 108(2) . . ?
C61 C59 H59 107.9 . . ?
C60 C59 C55 111(2) . . ?
C60 C59 H59 107.9 . . ?
C60 C59 C61 114(2) . . ?
C37 C36 H36 119.8 . . ?
C37 C36 C35 120.5(8) . . ?
C35 C36 H36 119.8 . . ?
C34 C35 H35 120.1 . . ?
C36 C35 C34 119.8(9) . . ?
C36 C35 H35 120.1 . . ?
C7 C12 H12A 109.5 . . ?
C7 C12 H12B 109.5 . . ?
C7 C12 H12C 109.5 . . ?
H12A C12 H12B 109.5 . . ?
H12A C12 H12C 109.5 . . ?
H12B C12 H12C 109.5 . . ?
C10 C15 H15A 109.5 . . ?
C10 C15 H15B 109.5 . . ?
C10 C15 H15C 109.5 . . ?
H15A C15 H15B 109.5 . . ?
H15A C15 H15C 109.5 . . ?
H15B C15 H15C 109.5 . . ?
C67 C71 H71 107.1 . . ?
C67 C71 C73 113.2(8) . . ?
C67 C71 C72 111.8(7) . . ?
C73 C71 H71 107.1 . . ?
C72 C71 H71 107.1 . . ?
C72 C71 C73 110.0(8) . . ?
C38 C42 H42 106.6 . . ?
C38 C42 H42A 109.6 . . ?
C38 C42 C43 113.6(12) . . ?
C38 C42 C44 113.5(12) . . ?
C38 C42 C144 110.2(13) . . ?
C38 C42 C143 109.4(14) . . ?
C43 C42 H42 106.6 . . ?
C43 C42 C44 109.5(15) . . ?
C44 C42 H42 106.6 . . ?
C144 C42 H42A 109.6 . . ?
C143 C42 H42A 109.6 . . ?
C143 C42 C144 108.3(17) . . ?
C22 C23 H23 119.4 . . ?
C24 C23 C22 121.2(8) . . ?
C24 C23 H23 119.4 . . ?
C27 C28 H28A 109.5 . . ?
C27 C28 H28B 109.5 . . ?
C27 C28 H28C 109.5 . . ?
H28A C28 H28B 109.5 . . ?
H28A C28 H28C 109.5 . . ?
H28B C28 H28C 109.5 . . ?
C46 C45 H45A 109.5 . . ?
C46 C45 H45B 109.5 . . ?
C46 C45 H45C 109.5 . . ?
H45A C45 H45B 109.5 . . ?
H45A C45 H45C 109.5 . . ?
H45B C45 H45C 109.5 . . ?
C48 C49 H49A 109.5 . . ?
C48 C49 H49B 109.5 . . ?
C48 C49 H49C 109.5 . . ?
H49A C49 H49B 109.5 . . ?
H49A C49 H49C 109.5 . . ?
H49B C49 H49C 109.5 . . ?
H57A C57 H57B 109.5 . . ?
H57A C57 H57C 109.5 . . ?
H57B C57 H57C 109.5 . . ?
C56 C57 H57A 109.5 . . ?
C56 C57 H57B 109.5 . . ?
C56 C57 H57C 109.5 . . ?
C25 C24 C23 120.7(7) . . ?
C25 C24 H24 119.6 . . ?
C23 C24 H24 119.6 . . ?
C17 C16 H16A 109.5 . . ?
C17 C16 H16B 109.5 . . ?
C17 C16 H16C 109.5 . . ?
H16A C16 H16B 109.5 . . ?
H16A C16 H16C 109.5 . . ?
H16B C16 H16C 109.5 . . ?
C27 C29 H29A 109.5 . . ?
C27 C29 H29B 109.5 . . ?
C27 C29 H29C 109.5 . . ?
H29A C29 H29B 109.5 . . ?
H29A C29 H29C 109.5 . . ?
H29B C29 H29C 109.5 . . ?
C39 C40 H40A 109.5 . . ?
C39 C40 H40B 109.5 . . ?
C39 C40 H40C 109.5 . . ?
H40A C40 H40B 109.5 . . ?
H40A C40 H40C 109.5 . . ?
H40B C40 H40C 109.5 . . ?
C51 C52 H52 119.8 . . ?
C53 C52 C51 120.4(10) . . ?
C53 C52 H52 119.8 . . ?
C51 C56 C57 111.4(8) . . ?
C51 C56 H56 108.0 . . ?
C51 C56 C58 112.6(9) . . ?
C57 C56 H56 108.0 . . ?
C57 C56 C58 108.6(7) . . ?
C58 C56 H56 108.0 . . ?
C9 C14 H14A 109.5 . . ?
C9 C14 H14B 109.5 . . ?
C9 C14 H14C 109.5 . . ?
H14A C14 H14B 109.5 . . ?
H14A C14 H14C 109.5 . . ?
H14B C14 H14C 109.5 . . ?
C64 C65 H65 118.7 . . ?
C64 C65 C66 122.5(8) . . ?
C66 C65 H65 118.7 . . ?
C26 C30 H30 108.6 . . ?
C26 C30 H30A 103.0 . . ?
C26 C30 C32 108.8(9) . . ?
C26 C30 C131 108(3) . . ?
C31 C30 C26 114.7(15) . . ?
C31 C30 H30 108.6 . . ?
C31 C30 C32 107.4(15) . . ?
C32 C30 H30 108.6 . . ?
C131 C30 H30A 103.0 . . ?
C132 C30 C26 121.2(17) . . ?
C132 C30 H30A 103.0 . . ?
C132 C30 C131 116(4) . . ?
C55 C54 H54 120.0 . . ?
C53 C54 C55 120.1(10) . . ?
C53 C54 H54 120.0 . . ?
C67 C66 H66 119.9 . . ?
C65 C66 C67 120.2(9) . . ?
C65 C66 H66 119.9 . . ?
C52 C53 C54 122.0(9) . . ?
C52 C53 H53 119.0 . . ?
C54 C53 H53 119.0 . . ?
C68 C70 H70A 109.5 . . ?
C68 C70 H70B 109.5 . . ?
C68 C70 H70C 109.5 . . ?
H70A C70 H70B 109.5 . . ?
H70A C70 H70C 109.5 . . ?
H70B C70 H70C 109.5 . . ?
C71 C73 H73A 109.5 . . ?
C71 C73 H73B 109.5 . . ?
C71 C73 H73C 109.5 . . ?
H73A C73 H73B 109.5 . . ?
H73A C73 H73C 109.5 . . ?
H73B C73 H73C 109.5 . . ?
C39 C41 H41A 109.5 . . ?
C39 C41 H41B 109.5 . . ?
C39 C41 H41C 109.5 . . ?
H41A C41 H41B 109.5 . . ?
H41A C41 H41C 109.5 . . ?
H41B C41 H41C 109.5 . . ?
C71 C72 H72A 109.5 . . ?
C71 C72 H72B 109.5 . . ?
C71 C72 H72C 109.5 . . ?
H72A C72 H72B 109.5 . . ?
H72A C72 H72C 109.5 . . ?
H72B C72 H72C 109.5 . . ?
C30 C31 H31A 109.5 . . ?
C30 C31 H31B 109.5 . . ?
C30 C31 H31C 109.5 . . ?
H31A C31 H31B 109.5 . . ?
H31A C31 H31C 109.5 . . ?
H31B C31 H31C 109.5 . . ?
C68 C69 H69A 109.5 . . ?
C68 C69 H69B 109.5 . . ?
C68 C69 H69C 109.5 . . ?
H69A C69 H69B 109.5 . . ?
H69A C69 H69C 109.5 . . ?
H69B C69 H69C 109.5 . . ?
C30 C32 H32A 109.5 . . ?
C30 C32 H32B 109.5 . . ?
C30 C32 H32C 109.5 . . ?
H32A C32 H32B 109.5 . . ?
H32A C32 H32C 109.5 . . ?
H32B C32 H32C 109.5 . . ?
C56 C58 H58A 109.5 . . ?
C56 C58 H58B 109.5 . . ?
C56 C58 H58C 109.5 . . ?
H58A C58 H58B 109.5 . . ?
H58A C58 H58C 109.5 . . ?
H58B C58 H58C 109.5 . . ?
C42 C43 H43A 109.5 . . ?
C42 C43 H43B 109.5 . . ?
C42 C43 H43C 109.5 . . ?
H43A C43 H43B 109.5 . . ?
H43A C43 H43C 109.5 . . ?
H43B C43 H43C 109.5 . . ?
C42 C44 H44A 109.5 . . ?
C42 C44 H44B 109.5 . . ?
C42 C44 H44C 109.5 . . ?
H44A C44 H44B 109.5 . . ?
H44A C44 H44C 109.5 . . ?
H44B C44 H44C 109.5 . . ?
C42 C144 H14D 109.5 . . ?
C42 C144 H14E 109.5 . . ?
C42 C144 H14F 109.5 . . ?
H14D C144 H14E 109.5 . . ?
H14D C144 H14F 109.5 . . ?
H14E C144 H14F 109.5 . . ?
C42 C143 H14G 109.5 . . ?
C42 C143 H14H 109.5 . . ?
C42 C143 H14I 109.5 . . ?
H14G C143 H14H 109.5 . . ?
H14G C143 H14I 109.5 . . ?
H14H C143 H14I 109.5 . . ?
C30 C131 H13D 109.5 . . ?
C30 C131 H13E 109.5 . . ?
C30 C131 H13F 109.5 . . ?
H13D C131 H13E 109.5 . . ?
H13D C131 H13F 109.5 . . ?
H13E C131 H13F 109.5 . . ?
C30 C132 H13G 109.5 . . ?
C30 C132 H13H 109.5 . . ?
C30 C132 H13I 109.5 . . ?
H13G C132 H13H 109.5 . . ?
H13G C132 H13I 109.5 . . ?
H13H C132 H13I 109.5 . . ?
H18A C180 H18B 108.0 . . ?
C181 C180 H18A 109.4 . . ?
C181 C180 H18B 109.4 . . ?
C179 C180 H18A 109.4 . . ?
C179 C180 H18B 109.4 . . ?
C179 C180 C181 111.1(12) . . ?
C180 C181 H18C 109.3 . . ?
C180 C181 H18D 109.3 . . ?
H18C C181 H18D 108.0 . . ?
C182 C181 C180 111.6(12) . . ?
C182 C181 H18C 109.3 . . ?
C182 C181 H18D 109.3 . . ?
H18E C183 H18F 109.5 . . ?
H18E C183 H18G 109.5 . . ?
H18F C183 H18G 109.5 . . ?
C182 C183 H18E 109.5 . . ?
C182 C183 H18F 109.5 . . ?
C182 C183 H18G 109.5 . . ?
C180 C179 H17A 109.5 . . ?
C180 C179 H17B 109.5 . . ?
C180 C179 H17C 109.5 . . ?
H17A C179 H17B 109.5 . . ?
H17A C179 H17C 109.5 . . ?
H17B C179 H17C 109.5 . . ?
C181 C182 C183 111.7(12) . . ?
C181 C182 H18H 109.3 . . ?
C181 C182 H18I 109.3 . . ?
C183 C182 H18H 109.3 . . ?
C183 C182 H18I 109.3 . . ?
H18H C182 H18I 107.9 . . ?
H80A C80 H80B 107.8 . . ?
C81 C80 H80A 109.1 . . ?
C81 C80 H80B 109.1 . . ?
C81 C80 C79 112.7(12) . . ?
C79 C80 H80A 109.1 . . ?
C79 C80 H80B 109.1 . . ?
C80 C81 H81A 109.2 . . ?
C80 C81 H81B 109.2 . . ?
C80 C81 C82 112.1(12) . . ?
H81A C81 H81B 107.9 . . ?
C82 C81 H81A 109.2 . . ?
C82 C81 H81B 109.2 . . ?
C80 C79 H79A 109.5 . . ?
C80 C79 H79B 109.5 . . ?
C80 C79 H79C 109.5 . . ?
H79A C79 H79B 109.5 . . ?
H79A C79 H79C 109.5 . . ?
H79B C79 H79C 109.5 . . ?
C81 C82 H82A 109.4 . . ?
C81 C82 H82B 109.4 . . ?
C81 C82 C83 111.0(12) . . ?
H82A C82 H82B 108.0 . . ?
C83 C82 H82A 109.4 . . ?
C83 C82 H82B 109.4 . . ?
C82 C83 H83A 109.5 . . ?
C82 C83 H83B 109.5 . . ?
C82 C83 H83C 109.5 . . ?
H83A C83 H83B 109.5 . . ?
H83A C83 H83C 109.5 . . ?
H83B C83 H83C 109.5 . . ?
H27A C277 H27B 108.7 . . ?
C278 C277 H27A 110.6 . . ?
C278 C277 H27B 110.6 . . ?
C276 C277 H27A 110.6 . . ?
C276 C277 H27B 110.6 . . ?
C276 C277 C278 105.8(10) . . ?
C277 C278 H27C 109.5 . . ?
C277 C278 H27D 109.5 . . ?
C277 C278 H27E 109.5 . . ?
H27C C278 H27D 109.5 . . ?
H27C C278 H27E 109.5 . . ?
H27D C278 H27E 109.5 . . ?
C277 C276 H27F 109.4 . . ?
C277 C276 H27G 109.4 . . ?
H27F C276 H27G 108.0 . . ?
C275 C276 C277 111.2(12) . . ?
C275 C276 H27F 109.4 . . ?
C275 C276 H27G 109.4 . . ?
H27H C274 H27I 109.5 . . ?
H27H C274 H27J 109.5 . . ?
H27I C274 H27J 109.5 . . ?
C275 C274 H27H 109.5 . . ?
C275 C274 H27I 109.5 . . ?
C275 C274 H27J 109.5 . . ?
C276 C275 C274 110.8(10) . . ?
C276 C275 H27K 109.5 . . ?
C276 C275 H27L 109.5 . . ?
C274 C275 H27K 109.5 . . ?
C274 C275 H27L 109.5 . . ?
H27K C275 H27L 108.1 . . ?
H78A C78 H78B 109.5 . . ?
H78A C78 H78C 109.5 . . ?
H78B C78 H78C 109.5 . . ?
C77 C78 H78A 109.5 . . ?
C77 C78 H78B 109.5 . . ?
C77 C78 H78C 109.5 . . ?
C78 C77 H77A 109.8 . . ?
C78 C77 H77B 109.8 . . ?
C78 C77 C76 109.5(12) . . ?
H77A C77 H77B 108.2 . . ?
C76 C77 H77A 109.8 . . ?
C76 C77 H77B 109.8 . . ?
C77 C76 H76A 110.0 . . ?
C77 C76 H76B 110.0 . . ?
H76A C76 H76B 108.4 . . ?
C75 C76 C77 108.6(15) . . ?
C75 C76 H76A 110.0 . . ?
C75 C76 H76B 110.0 . . ?
C76 C75 H75A 109.7 . . ?
C76 C75 H75B 109.7 . . ?
H75A C75 H75B 108.2 . . ?
C74 C75 C76 109.8(12) . . ?
C74 C75 H75A 109.7 . . ?
C74 C75 H75B 109.7 . . ?
C75 C74 H74A 109.5 . . ?
C75 C74 H74B 109.5 . . ?
C75 C74 H74C 109.5 . . ?
H74A C74 H74B 109.5 . . ?
H74A C74 H74C 109.5 . . ?
H74B C74 H74C 109.5 . . ?
H17D C178 H17E 109.5 . . ?
H17D C178 H17F 109.5 . . ?
H17E C178 H17F 109.5 . . ?
C177 C178 H17D 109.5 . . ?
C177 C178 H17E 109.5 . . ?
C177 C178 H17F 109.5 . . ?
C178 C177 H17G 109.9 . . ?
C178 C177 H17H 109.9 . . ?
C178 C177 C176 109.1(11) . . ?
H17G C177 H17H 108.3 . . ?
C176 C177 H17G 109.9 . . ?
C176 C177 H17H 109.9 . . ?
C177 C176 H17I 109.2 . . ?
C177 C176 H17J 109.2 . . ?
H17I C176 H17J 107.9 . . ?
C175 C176 C177 112.2(15) . . ?
C175 C176 H17I 109.2 . . ?
C175 C176 H17J 109.2 . . ?
C176 C175 H17K 108.9 . . ?
C176 C175 H17L 108.9 . . ?
C176 C175 C174 113.2(12) . . ?
H17K C175 H17L 107.7 . . ?
C174 C175 H17K 108.9 . . ?
C174 C175 H17L 108.9 . . ?
C175 C174 H17M 109.5 . . ?
C175 C174 H17N 109.5 . . ?
C175 C174 H17O 109.5 . . ?
H17M C174 H17N 109.5 . . ?
H17M C174 H17O 109.5 . . ?
H17N C174 H17O 109.5 . . ?
C59 C61 H61A 109.5 . . ?
C59 C61 H61B 109.5 . . ?
C59 C61 H61C 109.5 . . ?
H61A C61 H61B 109.5 . . ?
H61A C61 H61C 109.5 . . ?
H61B C61 H61C 109.5 . . ?
C59 C60 H60A 109.5 . . ?
C59 C60 H60B 109.5 . . ?
C59 C60 H60C 109.5 . . ?
H60A C60 H60B 109.5 . . ?
H60A C60 H60C 109.5 . . ?
H60B C60 H60C 109.5 . . ?
C55 C159 H159 104.6 . . ?
C55 C159 C161 124(4) . . ?
C55 C159 C160 115(3) . . ?
C161 C159 H159 104.6 . . ?
C161 C159 C160 102(3) . . ?
C160 C159 H159 104.6 . . ?
C159 C161 H16D 109.5 . . ?
C159 C161 H16E 109.5 . . ?
C159 C161 H16F 109.5 . . ?
H16D C161 H16E 109.5 . . ?
H16D C161 H16F 109.5 . . ?
H16E C161 H16F 109.5 . . ?
C159 C160 H16G 109.5 . . ?
C159 C160 H16H 109.5 . . ?
C159 C160 H16I 109.5 . . ?
H16G C160 H16H 109.5 . . ?
H16G C160 H16I 109.5 . . ?
H16H C160 H16I 109.5 . . ?

loop_
_geom_bond_atom_site_label_1
_geom_bond_atom_site_label_2
_geom_bond_distance
_geom_bond_site_symmetry_2
_geom_bond_publ_flag
Re1 C1 2.019(6) . ?
Re1 C9 2.298(7) . ?
Re1 C4 1.880(8) . ?
Re1 C10 2.332(7) . ?
Re1 C7 2.348(7) . ?
Re1 C5 1.888(7) . ?
Re1 C6 2.321(7) . ?
Re1 C8 2.346(7) . ?
Al2 O2 1.784(5) . ?
Al2 N3 1.884(6) . ?
Al2 N4 1.879(6) . ?
Al2 C3 1.993(8) . ?
Al2 C2 2.331(8) . ?
Al1 O1 1.744(5) . ?
Al1 O3 1.716(6) . ?
Al1 N1 1.885(6) . ?
Al1 N2 1.884(6) . ?
O2 C2 1.410(9) . ?
O1 C1 1.366(8) . ?
O3 C3 1.321(9) . ?
N3 C50 1.448(8) . ?
N3 C48 1.349(8) . ?
N4 C62 1.453(8) . ?
N4 C46 1.330(8) . ?
N1 C21 1.450(9) . ?
N1 C19 1.343(8) . ?
N2 C33 1.468(9) . ?
N2 C17 1.335(9) . ?
O5 C5 1.150(8) . ?
O4 C4 1.165(9) . ?
C1 C2 1.482(9) . ?
C3 C2 1.382(10) . ?
C62 C63 1.409(10) . ?
C62 C67 1.412(11) . ?
C63 C68 1.511(12) . ?
C63 C64 1.383(11) . ?
C9 C10 1.435(11) . ?
C9 C8 1.422(11) . ?
C9 C14 1.520(11) . ?
C21 C22 1.397(10) . ?
C21 C26 1.419(10) . ?
C50 C55 1.398(11) . ?
C50 C51 1.396(11) . ?
C48 C47 1.382(10) . ?
C48 C49 1.503(9) . ?
C10 C6 1.385(11) . ?
C10 C15 1.526(11) . ?
C19 C18 1.391(10) . ?
C19 C20 1.500(10) . ?
C25 H25 0.9500 . ?
C25 C26 1.389(11) . ?
C25 C24 1.361(12) . ?
C7 C6 1.428(10) . ?
C7 C8 1.409(11) . ?
C7 C12 1.496(11) . ?
C22 C27 1.525(10) . ?
C22 C23 1.398(10) . ?
C13 H13A 0.9800 . ?
C13 H13B 0.9800 . ?
C13 H13C 0.9800 . ?
C13 C8 1.496(11) . ?
C46 C47 1.382(10) . ?
C46 C45 1.510(10) . ?
C6 C11 1.496(11) . ?
C47 H47 0.9500 . ?
C33 C34 1.387(11) . ?
C33 C38 1.411(10) . ?
C17 C18 1.407(11) . ?
C17 C16 1.510(11) . ?
C27 H27 1.0000 . ?
C27 C28 1.531(11) . ?
C27 C29 1.517(10) . ?
C55 C59 1.64(3) . ?
C55 C54 1.381(12) . ?
C55 C159 1.34(4) . ?
C18 H18 0.9500 . ?
C68 H68 1.0000 . ?
C68 C70 1.511(12) . ?
C68 C69 1.530(12) . ?
C26 C30 1.504(11) . ?
C39 H39 1.0000 . ?
C39 C34 1.535(11) . ?
C39 C40 1.516(13) . ?
C39 C41 1.530(11) . ?
C67 C71 1.497(11) . ?
C67 C66 1.387(11) . ?
C51 C52 1.383(12) . ?
C51 C56 1.497(13) . ?
C64 H64 0.9500 . ?
C64 C65 1.371(14) . ?
C34 C35 1.400(11) . ?
C20 H20A 0.9800 . ?
C20 H20B 0.9800 . ?
C20 H20C 0.9800 . ?
C11 H11A 0.9800 . ?
C11 H11B 0.9800 . ?
C11 H11C 0.9800 . ?
C38 C37 1.365(11) . ?
C38 C42 1.498(12) . ?
C37 H37 0.9500 . ?
C37 C36 1.352(13) . ?
C59 H59 1.0000 . ?
C59 C61 1.55(4) . ?
C59 C60 1.39(4) . ?
C36 H36 0.9500 . ?
C36 C35 1.395(12) . ?
C35 H35 0.9500 . ?
C12 H12A 0.9800 . ?
C12 H12B 0.9800 . ?
C12 H12C 0.9800 . ?
C15 H15A 0.9800 . ?
C15 H15B 0.9800 . ?
C15 H15C 0.9800 . ?
C71 H71 1.0000 . ?
C71 C73 1.529(12) . ?
C71 C72 1.519(12) . ?
C42 H42 1.0000 . ?
C42 H42A 1.0000 . ?
C42 C43 1.50(2) . ?
C42 C44 1.54(2) . ?
C42 C144 1.58(3) . ?
C42 C143 1.57(4) . ?
C23 H23 0.9500 . ?
C23 C24 1.384(11) . ?
C28 H28A 0.9800 . ?
C28 H28B 0.9800 . ?
C28 H28C 0.9800 . ?
C45 H45A 0.9800 . ?
C45 H45B 0.9800 . ?
C45 H45C 0.9800 . ?
C49 H49A 0.9800 . ?
C49 H49B 0.9800 . ?
C49 H49C 0.9800 . ?
C57 H57A 0.9800 . ?
C57 H57B 0.9800 . ?
C57 H57C 0.9800 . ?
C57 C56 1.539(12) . ?
C24 H24 0.9500 . ?
C16 H16A 0.9800 . ?
C16 H16B 0.9800 . ?
C16 H16C 0.9800 . ?
C29 H29A 0.9800 . ?
C29 H29B 0.9800 . ?
C29 H29C 0.9800 . ?
C40 H40A 0.9800 . ?
C40 H40B 0.9800 . ?
C40 H40C 0.9800 . ?
C52 H52 0.9500 . ?
C52 C53 1.361(16) . ?
C56 H56 1.0000 . ?
C56 C58 1.548(12) . ?
C14 H14A 0.9800 . ?
C14 H14B 0.9800 . ?
C14 H14C 0.9800 . ?
C65 H65 0.9500 . ?
C65 C66 1.376(13) . ?
C30 H30 1.0000 . ?
C30 H30A 1.0000 . ?
C30 C31 1.44(4) . ?
C30 C32 1.596(17) . ?
C30 C131 1.63(8) . ?
C30 C132 1.46(3) . ?
C54 H54 0.9500 . ?
C54 C53 1.370(16) . ?
C66 H66 0.9500 . ?
C53 H53 0.9500 . ?
C70 H70A 0.9800 . ?
C70 H70B 0.9800 . ?
C70 H70C 0.9800 . ?
C73 H73A 0.9800 . ?
C73 H73B 0.9800 . ?
C73 H73C 0.9800 . ?
C41 H41A 0.9800 . ?
C41 H41B 0.9800 . ?
C41 H41C 0.9800 . ?
C72 H72A 0.9800 . ?
C72 H72B 0.9800 . ?
C72 H72C 0.9800 . ?
C31 H31A 0.9800 . ?
C31 H31B 0.9800 . ?
C31 H31C 0.9800 . ?
C69 H69A 0.9800 . ?
C69 H69B 0.9800 . ?
C69 H69C 0.9800 . ?
C32 H32A 0.9800 . ?
C32 H32B 0.9800 . ?
C32 H32C 0.9800 . ?
C58 H58A 0.9800 . ?
C58 H58B 0.9800 . ?
C58 H58C 0.9800 . ?
C43 H43A 0.9800 . ?
C43 H43B 0.9800 . ?
C43 H43C 0.9800 . ?
C44 H44A 0.9800 . ?
C44 H44B 0.9800 . ?
C44 H44C 0.9800 . ?
C144 H14D 0.9800 . ?
C144 H14E 0.9800 . ?
C144 H14F 0.9800 . ?
C143 H14G 0.9800 . ?
C143 H14H 0.9800 . ?
C143 H14I 0.9800 . ?
C131 H13D 0.9800 . ?
C131 H13E 0.9800 . ?
C131 H13F 0.9800 . ?
C132 H13G 0.9800 . ?
C132 H13H 0.9800 . ?
C132 H13I 0.9800 . ?
C180 H18A 0.9900 . ?
C180 H18B 0.9900 . ?
C180 C181 1.492(9) . ?
C180 C179 1.491(9) . ?
C181 H18C 0.9900 . ?
C181 H18D 0.9900 . ?
C181 C182 1.488(9) . ?
C183 H18E 0.9800 . ?
C183 H18F 0.9800 . ?
C183 H18G 0.9800 . ?
C183 C182 1.489(9) . ?
C179 H17A 0.9800 . ?
C179 H17B 0.9800 . ?
C179 H17C 0.9800 . ?
C182 H18H 0.9900 . ?
C182 H18I 0.9900 . ?
C80 H80A 0.9900 . ?
C80 H80B 0.9900 . ?
C80 C81 1.483(9) . ?
C80 C79 1.485(9) . ?
C81 H81A 0.9900 . ?
C81 H81B 0.9900 . ?
C81 C82 1.492(9) . ?
C79 H79A 0.9800 . ?
C79 H79B 0.9800 . ?
C79 H79C 0.9800 . ?
C82 H82A 0.9900 . ?
C82 H82B 0.9900 . ?
C82 C83 1.492(9) . ?
C83 H83A 0.9800 . ?
C83 H83B 0.9800 . ?
C83 H83C 0.9800 . ?
C277 H27A 0.9900 . ?
C277 H27B 0.9900 . ?
C277 C278 1.517(9) . ?
C277 C276 1.516(9) . ?
C278 H27C 0.9800 . ?
C278 H27D 0.9800 . ?
C278 H27E 0.9800 . ?
C276 H27F 0.9900 . ?
C276 H27G 0.9900 . ?
C276 C275 1.488(8) . ?
C274 H27H 0.9800 . ?
C274 H27I 0.9800 . ?
C274 H27J 0.9800 . ?
C274 C275 1.489(9) . ?
C275 H27K 0.9900 . ?
C275 H27L 0.9900 . ?
C78 H78A 0.9800 . ?
C78 H78B 0.9800 . ?
C78 H78C 0.9800 . ?
C78 C77 1.494(9) . ?
C77 H77A 0.9900 . ?
C77 H77B 0.9900 . ?
C77 C76 1.505(9) . ?
C76 H76A 0.9900 . ?
C76 H76B 0.9900 . ?
C76 C75 1.501(9) . ?
C75 H75A 0.9900 . ?
C75 H75B 0.9900 . ?
C75 C74 1.499(9) . ?
C74 H74A 0.9800 . ?
C74 H74B 0.9800 . ?
C74 H74C 0.9800 . ?
C178 H17D 0.9800 . ?
C178 H17E 0.9800 . ?
C178 H17F 0.9800 . ?
C178 C177 1.504(9) . ?
C177 H17G 0.9900 . ?
C177 H17H 0.9900 . ?
C177 C176 1.507(9) . ?
C176 H17I 0.9900 . ?
C176 H17J 0.9900 . ?
C176 C175 1.484(9) . ?
C175 H17K 0.9900 . ?
C175 H17L 0.9900 . ?
C175 C174 1.490(9) . ?
C174 H17M 0.9800 . ?
C174 H17N 0.9800 . ?
C174 H17O 0.9800 . ?
C61 H61A 0.9800 . ?
C61 H61B 0.9800 . ?
C61 H61C 0.9800 . ?
C60 H60A 0.9800 . ?
C60 H60B 0.9800 . ?
C60 H60C 0.9800 . ?
C159 H159 1.0000 . ?
C159 C161 1.48(6) . ?
C159 C160 1.63(5) . ?
C161 H16D 0.9800 . ?
C161 H16E 0.9800 . ?
C161 H16F 0.9800 . ?
C160 H16G 0.9800 . ?
C160 H16H 0.9800 . ?
C160 H16I 0.9800 . ?

loop_
_exptl_oxdiff_crystal_face_indexfrac_h
_exptl_oxdiff_crystal_face_indexfrac_k
_exptl_oxdiff_crystal_face_indexfrac_l
_exptl_oxdiff_crystal_face_x
_exptl_oxdiff_crystal_face_y
_exptl_oxdiff_crystal_face_z
-14.9994 -1.9873 -21.9988 -0.2098 0.0302 0.9607
0.9972 64.0125 -0.9970 0.2349 0.9689 -0.0092
-1.9971 -64.0123 -0.0030 -0.2361 -0.9685 0.0630
23.9953 -6.9624 -0.9970 -0.6510 0.0824 -0.7423
1.9967 -8.9522 -27.9960 -0.8176 0.0994 0.5510
16.9947 -9.9425 -19.9952 -0.9852 0.1339 -0.1023
17.9986 0.9950 19.9995 0.0791 -0.0071 -1.0123
-15.9948 9.9424 20.9952 0.9865 -0.1342 0.0485
